data_7034772
loop_
_publ_author_name
'Sethi, Waqas'
'Sanz, Sergio'
'Pedersen, Kasper S.'
'S\/orensen, Mikkel A'
'Nichol, Gary S.'
'Lorusso, Giulia'
'Evangelisti, Marco'
'Brechin, Euan K.'
'Piligkos, Stergios'

_publ_section_title
;
 Magnetic and magnetocaloric properties of an unusual family of
 carbonate-panelled [LnZn] cages.
;
_journal_issue 22
_journal_name_full 'Dalton transactions (Cambridge, England : 2003)'
_journal_page_first 10315
_journal_page_last 10320
_journal_paper_doi 10.1039/c5dt01240f
_journal_volume 44
_journal_year 2015
_chemical_formula_moiety 'C103 H143 N14 O44 Sm6 Zn2, 38(C H4 O), H2 O'
_chemical_formula_sum 'C141 H297 N14 O83 Sm6 Zn2'
_chemical_formula_weight 4549.75
_space_group_crystal_system triclinic
_space_group_IT_number 2
_space_group_name_Hall '-P 1'
_space_group_name_H-M_alt 'P -1'
_symmetry_space_group_name_Hall '-P 1'
_symmetry_space_group_name_H-M 'P -1'
_atom_sites_solution_hydrogens mixed
_atom_sites_solution_primary iterative
_audit_creation_date 2015-05-06
_audit_creation_method
;
Olex2 1.2-beta
(compiled 2015.01.26 svn.r3150 for OlexSys, GUI svn.r4998)
;
_audit_update_record
;
2015-05-07 deposited with the CCDC.
2015-05-08 downloaded from the CCDC.
;
_cell_angle_alpha 71.8490(9)
_cell_angle_beta 88.2919(9)
_cell_angle_gamma 63.4640(9)
_cell_formula_units_Z 2
_cell_length_a 20.7294(4)
_cell_length_b 22.2218(4)
_cell_length_c 25.3356(4)
_cell_measurement_reflns_used 9924
_cell_measurement_temperature 120.0
_cell_measurement_theta_max 27.96
_cell_measurement_theta_min 2.17
_cell_volume 9839.2(3)
_computing_cell_refinement 'SAINT v7.68A (Bruker, 2009)'
_computing_data_reduction 'SAINT v7.68A (Bruker, 2009)'
_computing_molecular_graphics 'Olex2 (Dolomanov et al., 2009)'
_computing_publication_material 'Olex2 (Dolomanov et al., 2009)'
_computing_structure_refinement 'ShelXL (Sheldrick, 2008)'
_computing_structure_solution
;
Superflip (Palatinus & Chapuis, 2007;Palatinus & van der Lee, 2008;
Palatinus et al., 2012)
;
_diffrn_ambient_temperature 120.0
_diffrn_measured_fraction_theta_full 0.998
_diffrn_measured_fraction_theta_max 0.925
_diffrn_measurement_device_type 'Bruker SMART APEXII diffractometer'
_diffrn_measurement_method '\f and \w scans'
_diffrn_radiation_type MoK\a
_diffrn_radiation_wavelength 0.71073
_diffrn_reflns_av_R_equivalents 0.0648
_diffrn_reflns_av_unetI/netI 0.0607
_diffrn_reflns_laue_measured_fraction_full 0.998
_diffrn_reflns_laue_measured_fraction_max 0.925
_diffrn_reflns_limit_h_max 27
_diffrn_reflns_limit_h_min -27
_diffrn_reflns_limit_k_max 29
_diffrn_reflns_limit_k_min -29
_diffrn_reflns_limit_l_max 33
_diffrn_reflns_limit_l_min -33
_diffrn_reflns_number 214854
_diffrn_reflns_point_group_measured_fraction_full 0.998
_diffrn_reflns_point_group_measured_fraction_max 0.925
_diffrn_reflns_theta_full 25.000
_diffrn_reflns_theta_max 28.246
_diffrn_reflns_theta_min 1.107
_diffrn_standards_number 0
_exptl_absorpt_coefficient_mu 2.092
_exptl_absorpt_correction_T_max 0.8909
_exptl_absorpt_correction_T_min 0.6581
_exptl_absorpt_correction_type multi-scan
_exptl_absorpt_process_details
;
SADABS-2012/1 (Bruker,2012) was used for absorption correction.
wR2(int) was 0.0741 before and 0.0585 after correction.
The Ratio of minimum to maximum transmission is 0.7387.
The \l/2 correction factor is 0.0015.
;
_exptl_crystal_colour colourless
_exptl_crystal_colour_primary colourless
_exptl_crystal_density_diffrn 1.536
_exptl_crystal_description block
_exptl_crystal_F_000 4674
_exptl_crystal_size_max 0.335
_exptl_crystal_size_mid 0.219
_exptl_crystal_size_min 0.144
_platon_squeeze_details 'see _refine_special_details'
_refine_diff_density_max 2.282
_refine_diff_density_min -0.907
_refine_diff_density_rms 0.122
_refine_ls_extinction_method none
_refine_ls_goodness_of_fit_ref 1.022
_refine_ls_hydrogen_treatment mixed
_refine_ls_matrix_type full
_refine_ls_number_parameters 1709
_refine_ls_number_reflns 45021
_refine_ls_number_restraints 20
_refine_ls_restrained_S_all 1.022
_refine_ls_R_factor_all 0.0724
_refine_ls_R_factor_gt 0.0391
_refine_ls_shift/su_max 0.002
_refine_ls_shift/su_mean 0.000
_refine_ls_structure_factor_coef Fsqd
_refine_ls_weighting_details 'w=1/[\s^2^(Fo^2^)+(0.0464P)^2^+12.6049P] where P=(Fo^2^+2Fc^2^)/3'
_refine_ls_weighting_scheme calc
_refine_ls_wR_factor_gt 0.0894
_refine_ls_wR_factor_ref 0.1026
_reflns_Friedel_coverage 0.000
_reflns_number_gt 30965
_reflns_number_total 45021
_reflns_threshold_expression 'I > 2\s(I)'
_cod_data_source_file c5dt01240f2.cif
_cod_data_source_block 3
_cod_depositor_comments 'Adding full bibliography for 7034769--7034773.cif.'
_cod_database_code 7034772
_shelx_space_group_comment
;
The symmetry employed for this shelxl refinement is uniquely defined
by the following loop, which should always be used as a source of
symmetry information in preference to the above space-group names.
They are only intended as comments.
;
_olex2_refinement_description
;
1. Fixed Uiso
 At 1.2 times of:
  All C(H) groups, All C(H,H) groups, All N(H) groups
 At 1.5 times of:
  All C(H,H,H) groups, All O(H) groups, All O(H,H) groups
2. Restrained distances
 O103-H10V = O103-H10U
 0.84 with sigma of 0.02
 O44-H44
 0.84 with sigma of 0.02
 H10U-H10V
 1.35 with sigma of 0.04
 N1-H1 \\sim N3-H3 \\sim N5-H5 \\sim N7-H7A \\sim N9-H9
 with sigma of 0.02
3. Uiso/Uaniso restraints and constraints
: with sigma of 0.1 and sigma for terminal atoms of 0.2
4. Rigid body (RIGU) restrains
 C105, O105
 with sigma for 1-2 distances of 0.004 and sigma for 1-3 distances of 0.004
 O109, C109
 with sigma for 1-2 distances of 0.004 and sigma for 1-3 distances of 0.004
 C111, O111
 with sigma for 1-2 distances of 0.004 and sigma for 1-3 distances of 0.004
5.a Secondary CH2 refined with riding coordinates:
 C10(H10A,H10B), C11(H11A,H11B), C12(H12A,H12B), C13(H13A,H13B), C14(H14A,
 H14B), C24(H24A,H24B), C25(H25A,H25B), C26(H26A,H26B), C27(H27A,H27B),
 C28(H28A,H28B), C38(H38A,H38B), C39(H39A,H39B), C40(H40A,H40B), C41(H41A,H41B),
  C42(H42A,H42B), C52(H52A,H52B), C53(H53A,H53B), C54(H54A,H54B), C55(H55A,
 H55B), C56(H56A,H56B), C66(H66A,H66B), C67(H67A,H67B), C68(H68A,H68B),
 C69(H69A,H69B), C70(H70A,H70B), C80(H80A,H80B), C81(H81A,H81B), C82(H82A,H82B),
  C83(H83A,H83B), C84(H84A,H84B), C94(H94A,H94B), C95(H95A,H95B), C96(H96A,
 H96B), C97(H97A,H97B)
5.b Aromatic/amide H refined with riding coordinates:
 C3(H3A), C5(H5A), C17(H17), C19(H19A), C31(H31), C33(H33), C45(H45), C47(H47),
  C59(H59), C61(H61), C73(H73), C75(H75), C87(H87), C89(H89), C98(H98)
5.c Tetrahedral OH refined with riding coordinates:
 O18(H18), O101(H101), O102(H102), O105(H105), O106(H106), O109(H109),
 O111(H111)
5.d Idealised Me refined as rotating group:
 C8(H8A,H8B,H8C), C9(H9A,H9B,H9C), C22(H22A,H22B,H22C), C23(H23A,H23B,H23C),
 C36(H36A,H36B,H36C), C37(H37A,H37B,H37C), C50(H50A,H50B,H50C), C51(H51A,H51B,
 H51C), C64(H64A,H64B,H64C), C65(H65A,H65B,H65C), C78(H78A,H78B,H78C), C79(H79A,
 H79B,H79C), C92(H92A,H92B,H92C), C93(H93A,H93B,H93C), C100(H10C,H10D,H10E),
 C101(H10F,H10G,H10H), C102(H10I,H10J,H10K), C105(H10L,H10M,H10N), C106(H10O,
 H10P,H10Q), C109(H10R,H10S,H10T), C111(H11C,H11D,H11E)
5.e Idealised tetrahedral OH refined as rotating group:
 O4(H4), O7(H7), O12(H12), O14(H14), O15(H15), O19(H19), O20(H20), O22(H22),
 O23(H23), O26(H26), O28(H28), O100(H100)
;
_shelx_shelxl_version_number 2014/7
_olex2_date_sample_data_collection 8/11/13
_olex2_date_sample_submission 20/10/13
_olex2_diffrn_ambient_temperature_device 'Oxford Cryosystems Cryostream 700+'
_olex2_exptl_crystal_mounting_method 'The crystal was mounted on a MITIGEN holder in Paratone oil'
_olex2_submission_original_sample_id C-1347
_olex2_submission_special_instructions 'No special instructions were received'

loop_
_space_group_symop_operation_xyz
'x, y, z'
'-x, -y, -z'

loop_
_atom_site_label
_atom_site_type_symbol
_atom_site_fract_x
_atom_site_fract_y
_atom_site_fract_z
_atom_site_U_iso_or_equiv
_atom_site_adp_type
_atom_site_occupancy
_atom_site_site_symmetry_order
_atom_site_calc_flag
_atom_site_refinement_flags_posn
_atom_site_refinement_flags_adp
Sm1 Sm 0.03729(2) 0.69974(2) 0.25789(2) 0.02122(5) Uani 1 1 d . .
Sm2 Sm 0.10115(2) 0.70432(2) 0.06282(2) 0.02263(6) Uani 1 1 d . .
Sm3 Sm 0.26242(2) 0.69134(2) 0.21727(2) 0.02232(6) Uani 1 1 d . .
Sm4 Sm 0.31447(2) 0.47130(2) 0.16724(2) 0.02372(6) Uani 1 1 d . .
Sm5 Sm 0.24412(2) 0.43660(2) 0.35359(2) 0.02328(6) Uani 1 1 d . .
Sm6 Sm 0.03320(2) 0.51821(2) 0.28454(2) 0.02073(5) Uani 1 1 d . .
Zn1 Zn 0.09400(3) 0.50217(3) 0.14470(2) 0.02550(12) Uani 1 1 d . .
Zn2 Zn -0.02616(3) 0.48416(3) 0.42885(2) 0.02520(12) Uani 1 1 d . .
O1 O -0.06738(16) 0.76523(17) 0.19380(12) 0.0268(7) Uani 1 1 d . .
O2 O -0.03233(16) 0.75252(18) 0.05029(12) 0.0314(8) Uani 1 1 d . .
O3 O 0.07637(17) 0.69878(17) 0.34921(12) 0.0287(7) Uani 1 1 d . .
O4 O 0.04574(17) 0.81170(17) 0.22869(13) 0.0289(7) Uani 1 1 d . .
H4 H 0.0853 0.8098 0.2185 0.043 Uiso 1 1 calc GR .
O5 O 0.06567(17) 0.81947(17) 0.05576(12) 0.0274(7) Uani 1 1 d . .
O6 O 0.16220(17) 0.81443(17) 0.18072(12) 0.0274(7) Uani 1 1 d . .
O7 O 0.0868(2) 0.63952(19) 0.01001(12) 0.0338(8) Uani 1 1 d . .
H7 H 0.1033 0.5950 0.0221 0.051 Uiso 1 1 calc GR .
O8 O 0.19738(17) 0.71831(18) 0.00778(12) 0.0303(8) Uani 1 1 d . .
O9 O 0.38396(16) 0.61210(17) 0.25064(12) 0.0274(7) Uani 1 1 d . .
O10 O 0.41703(17) 0.44056(18) 0.23361(13) 0.0315(8) Uani 1 1 d . .
O11 O 0.30766(18) 0.74194(19) 0.13340(13) 0.0327(8) Uani 1 1 d . .
O12 O 0.24032(19) 0.73013(19) 0.29904(13) 0.0334(8) Uani 1 1 d . .
H12 H 0.2362 0.7027 0.3289 0.050 Uiso 1 1 calc GR .
O13 O 0.38712(17) 0.50716(18) 0.10804(13) 0.0307(7) Uani 1 1 d . .
O14 O 0.32156(17) 0.70177(18) 0.04661(13) 0.0315(8) Uani 1 1 d . .
H14 H 0.3125 0.7147 0.0750 0.047 Uiso 1 1 calc GR .
O15 O 0.26317(17) 0.46540(19) 0.08400(13) 0.0330(8) Uani 1 1 d . .
H15 H 0.2194 0.4737 0.0826 0.049 Uiso 1 1 calc GR .
O16 O 0.34186(17) 0.35612(17) 0.23039(13) 0.0316(8) Uani 1 1 d . .
O17 O 0.26959(17) 0.46551(18) 0.42768(12) 0.0304(8) Uani 1 1 d . .
O18 O 0.20452(17) 0.66285(18) 0.39053(13) 0.0321(8) Uani 1 1 d . .
H18 H 0.1713 0.6688 0.3682 0.048 Uiso 1 1 calc R .
O19 O 0.28879(18) 0.33585(17) 0.32044(12) 0.0307(8) Uani 1 1 d . .
H19 H 0.3065 0.3443 0.2904 0.046 Uiso 1 1 calc GR .
O20 O 0.36852(16) 0.42396(18) 0.33622(13) 0.0326(8) Uani 1 1 d . .
H20 H 0.3802 0.4306 0.3036 0.049 Uiso 1 1 calc GR .
O21 O -0.03420(16) 0.48125(17) 0.35040(12) 0.0257(7) Uani 1 1 d . .
O22 O 0.14133(18) 0.33172(18) 0.31194(15) 0.0374(8) Uani 1 1 d . .
H22 H 0.1678 0.3521 0.3054 0.056 Uiso 1 1 calc GR .
O23 O -0.03663(17) 0.41952(18) 0.50381(12) 0.0285(7) Uani 1 1 d . .
H23 H -0.0087 0.4132 0.5305 0.043 Uiso 1 1 calc GR .
O24 O -0.04000(16) 0.58092(17) 0.42317(12) 0.0272(7) Uani 1 1 d . .
O25 O 0.01720(16) 0.50504(17) 0.19648(12) 0.0257(7) Uani 1 1 d . .
O26 O -0.13252(17) 0.66394(18) 0.25143(14) 0.0316(8) Uani 1 1 d . .
H26 H -0.1019 0.6663 0.2705 0.047 Uiso 1 1 calc GR .
O27 O 0.12040(17) 0.51275(18) 0.06555(12) 0.0287(7) Uani 1 1 d . .
O28 O 0.2669(4) 0.2465(5) 0.1331(5) 0.181(4) Uani 1 1 d . .
H28 H 0.2737 0.2108 0.1243 0.272 Uiso 1 1 calc GR .
O29 O 0.05613(16) 0.60604(16) 0.21833(11) 0.0227(7) Uani 1 1 d . .
O30 O 0.06439(15) 0.69613(16) 0.15634(11) 0.0212(6) Uani 1 1 d . .
O31 O 0.07128(16) 0.60788(17) 0.12928(11) 0.0258(7) Uani 1 1 d . .
O32 O 0.19939(16) 0.69528(16) 0.13016(11) 0.0240(7) Uani 1 1 d . .
O33 O 0.29233(15) 0.59082(16) 0.17839(11) 0.0227(7) Uani 1 1 d . .
O34 O 0.21869(16) 0.59669(16) 0.11237(11) 0.0236(7) Uani 1 1 d . .
O35 O 0.19115(16) 0.47194(17) 0.18437(11) 0.0252(7) Uani 1 1 d . .
O36 O 0.25131(15) 0.47832(16) 0.25106(11) 0.0226(7) Uani 1 1 d . .
O37 O 0.15721(15) 0.45716(16) 0.27108(11) 0.0233(7) Uani 1 1 d . .
O38 O 0.16232(16) 0.66855(17) 0.25238(11) 0.0251(7) Uani 1 1 d . .
O39 O 0.27142(16) 0.58661(17) 0.29602(11) 0.0248(7) Uani 1 1 d . .
O40 O 0.17346(16) 0.56920(16) 0.31779(12) 0.0244(7) Uani 1 1 d . .
O41 O 0.10974(16) 0.47703(17) 0.36986(11) 0.0254(7) Uani 1 1 d . .
O42 O 0.19120(17) 0.37144(17) 0.42292(12) 0.0307(8) Uani 1 1 d . .
O43 O 0.07970(16) 0.41669(17) 0.44647(12) 0.0273(7) Uani 1 1 d . .
O44 O -0.01032(16) 0.62500(17) 0.30898(11) 0.0239(7) Uani 1 1 d D .
H44 H -0.011(3) 0.613(3) 0.3432(9) 0.036 Uiso 1 1 d DR .
N1 N -0.0703(2) 0.7791(2) 0.08838(15) 0.0299(9) Uani 1 1 d D .
H1 H -0.051(3) 0.765(3) 0.1214(13) 0.036 Uiso 1 1 d DR .
N2 N -0.0616(2) 0.7994(2) 0.29617(15) 0.0275(9) Uani 1 1 d . .
N3 N 0.1331(2) 0.8394(2) 0.12650(15) 0.0276(9) Uani 1 1 d D .
H3 H 0.124(3) 0.812(2) 0.115(2) 0.033 Uiso 1 1 d DR .
N4 N 0.0588(2) 0.7775(2) -0.04681(14) 0.0304(9) Uani 1 1 d . .
N5 N 0.4330(2) 0.4941(2) 0.23039(16) 0.0309(9) Uani 1 1 d D .
H5 H 0.398(2) 0.5329(19) 0.231(2) 0.037 Uiso 1 1 d DR .
N6 N 0.3327(2) 0.7658(2) 0.23044(15) 0.0292(9) Uani 1 1 d . .
N7 N 0.3701(2) 0.6332(2) 0.06217(15) 0.0279(9) Uani 1 1 d D .
H7A H 0.358(3) 0.602(2) 0.0786(19) 0.033 Uiso 1 1 d DR .
N8 N 0.4025(2) 0.3686(2) 0.12983(16) 0.0307(9) Uani 1 1 d . .
N9 N 0.2465(2) 0.5927(2) 0.41672(15) 0.0307(9) Uani 1 1 d D .
H9 H 0.242(3) 0.559(2) 0.411(2) 0.037 Uiso 1 1 d DR .
N10 N 0.3545(2) 0.3176(2) 0.42154(16) 0.0354(10) Uani 1 1 d . .
N11 N 0.0688(2) 0.3823(2) 0.31001(16) 0.0306(9) Uani 1 1 d . .
N12 N -0.1441(2) 0.5328(2) 0.42273(14) 0.0261(9) Uani 1 1 d . .
N13 N -0.0985(2) 0.6020(2) 0.23644(15) 0.0269(9) Uani 1 1 d . .
N14 N 0.1027(2) 0.4032(2) 0.13757(16) 0.0329(10) Uani 1 1 d . .
C1 C -0.1333(2) 0.8194(3) 0.18093(18) 0.0292(11) Uani 1 1 d . .
C2 C -0.1703(3) 0.8480(3) 0.22218(19) 0.0321(11) Uani 1 1 d . .
C3 C -0.2379(3) 0.9069(3) 0.2082(2) 0.0428(14) Uani 1 1 d . .
H3A H -0.2610 0.9249 0.2368 0.051 Uiso 1 1 calc R .
C4 C -0.2738(3) 0.9409(3) 0.1532(2) 0.0482(15) Uani 1 1 d . .
C5 C -0.2400(3) 0.9121(3) 0.1132(2) 0.0460(15) Uani 1 1 d . .
H5A H -0.2644 0.9332 0.0761 0.055 Uiso 1 1 calc R .
C6 C -0.1704(3) 0.8524(3) 0.12497(19) 0.0352(12) Uani 1 1 d . .
C7 C -0.1369(2) 0.8294(3) 0.07865(19) 0.0339(12) Uani 1 1 d . .
C8 C -0.1768(3) 0.8627(3) 0.0203(2) 0.0542(17) Uani 1 1 d . .
H8A H -0.1872 0.9129 0.0057 0.081 Uiso 1 1 calc GR .
H8B H -0.2225 0.8596 0.0212 0.081 Uiso 1 1 calc GR .
H8C H -0.1466 0.8374 -0.0038 0.081 Uiso 1 1 calc GR .
C9 C -0.3483(3) 1.0054(4) 0.1402(3) 0.070(2) Uani 1 1 d . .
H9A H -0.3846 0.9901 0.1554 0.105 Uiso 1 1 calc GR .
H9B H -0.3608 1.0289 0.0996 0.105 Uiso 1 1 calc GR .
H9C H -0.3475 1.0390 0.1574 0.105 Uiso 1 1 calc GR .
C10 C -0.1375(2) 0.8108(3) 0.28246(18) 0.0314(11) Uani 1 1 d . .
H10A H -0.1369 0.7637 0.2950 0.038 Uiso 1 1 calc R .
H10B H -0.1699 0.8388 0.3048 0.038 Uiso 1 1 calc R .
C11 C -0.0460(3) 0.7702(3) 0.35810(18) 0.0328(11) Uani 1 1 d . .
H11A H -0.0589 0.7307 0.3720 0.039 Uiso 1 1 calc R .
H11B H -0.0772 0.8080 0.3736 0.039 Uiso 1 1 calc R .
C12 C 0.0311(3) 0.7436(3) 0.37917(19) 0.0361(12) Uani 1 1 d . .
H12A H 0.0417 0.7842 0.3736 0.043 Uiso 1 1 calc R .
H12B H 0.0407 0.7162 0.4197 0.043 Uiso 1 1 calc R .
C13 C -0.0578(3) 0.8678(3) 0.2722(2) 0.0348(12) Uani 1 1 d . .
H13A H -0.0752 0.8950 0.2984 0.042 Uiso 1 1 calc R .
H13B H -0.0912 0.8963 0.2367 0.042 Uiso 1 1 calc R .
C14 C 0.0179(3) 0.8593(3) 0.2607(2) 0.0349(12) Uani 1 1 d . .
H14A H 0.0153 0.9061 0.2393 0.042 Uiso 1 1 calc R .
H14B H 0.0501 0.8392 0.2963 0.042 Uiso 1 1 calc R .
C15 C 0.0671(2) 0.8756(3) 0.01715(18) 0.0271(10) Uani 1 1 d . .
C16 C 0.0396(2) 0.8949(3) -0.03889(18) 0.0303(11) Uani 1 1 d . .
C17 C 0.0421(3) 0.9524(3) -0.07907(19) 0.0358(12) Uani 1 1 d . .
H17 H 0.0236 0.9648 -0.1169 0.043 Uiso 1 1 calc R .
C18 C 0.0708(3) 0.9927(3) -0.0660(2) 0.0361(12) Uani 1 1 d . .
C19 C 0.0971(3) 0.9742(3) -0.0108(2) 0.0338(12) Uani 1 1 d . .
H19A H 0.1158 1.0018 -0.0009 0.041 Uiso 1 1 calc R .
C20 C 0.0970(2) 0.9146(3) 0.03157(18) 0.0316(11) Uani 1 1 d . .
C21 C 0.1271(2) 0.8977(3) 0.08920(19) 0.0283(10) Uani 1 1 d . .
C22 C 0.1519(3) 0.9438(3) 0.1056(2) 0.0382(12) Uani 1 1 d . .
H22A H 0.1600 0.9290 0.1465 0.057 Uiso 1 1 calc GR .
H22B H 0.1146 0.9937 0.0907 0.057 Uiso 1 1 calc GR .
H22C H 0.1973 0.9390 0.0904 0.057 Uiso 1 1 calc GR .
C23 C 0.0715(3) 1.0562(3) -0.1106(2) 0.0460(14) Uani 1 1 d . .
H23A H 0.1210 1.0436 -0.1201 0.069 Uiso 1 1 calc GR .
H23B H 0.0549 1.0964 -0.0965 0.069 Uiso 1 1 calc GR .
H23C H 0.0390 1.0697 -0.1442 0.069 Uiso 1 1 calc GR .
C24 C 0.0077(3) 0.8532(3) -0.05456(18) 0.0348(12) Uani 1 1 d . .
H24A H -0.0324 0.8545 -0.0321 0.042 Uiso 1 1 calc R .
H24B H -0.0137 0.8776 -0.0944 0.042 Uiso 1 1 calc R .
C25 C 0.0191(3) 0.7461(3) -0.06640(18) 0.0363(12) Uani 1 1 d . .
H25A H 0.0094 0.7657 -0.1078 0.044 Uiso 1 1 calc R .
H25B H -0.0283 0.7600 -0.0516 0.044 Uiso 1 1 calc R .
C26 C 0.0604(3) 0.6662(3) -0.04831(18) 0.0400(14) Uani 1 1 d . .
H26A H 0.0281 0.6465 -0.0549 0.048 Uiso 1 1 calc R .
H26B H 0.1016 0.6516 -0.0702 0.048 Uiso 1 1 calc R .
C27 C 0.1210(3) 0.7718(3) -0.07912(18) 0.0323(11) Uani 1 1 d . .
H27A H 0.1038 0.8131 -0.1143 0.039 Uiso 1 1 calc R .
H27B H 0.1391 0.7280 -0.0893 0.039 Uiso 1 1 calc R .
C28 C 0.1834(3) 0.7695(3) -0.04674(17) 0.0304(11) Uani 1 1 d . .
H28A H 0.2273 0.7555 -0.0661 0.036 Uiso 1 1 calc R .
H28B H 0.1699 0.8171 -0.0440 0.036 Uiso 1 1 calc R .
C29 C 0.4475(2) 0.6118(3) 0.23945(17) 0.0295(11) Uani 1 1 d . .
C30 C 0.4615(3) 0.6653(3) 0.24513(19) 0.0318(11) Uani 1 1 d . .
C31 C 0.5259(3) 0.6670(3) 0.2329(2) 0.0455(14) Uani 1 1 d . .
H31 H 0.5336 0.7048 0.2362 0.055 Uiso 1 1 calc R .
C32 C 0.5797(3) 0.6143(3) 0.2158(3) 0.0486(15) Uani 1 1 d . .
C33 C 0.5680(3) 0.5590(3) 0.2119(2) 0.0418(13) Uani 1 1 d . .
H33 H 0.6048 0.5227 0.2004 0.050 Uiso 1 1 calc R .
C34 C 0.5030(3) 0.5553(3) 0.22455(19) 0.0326(11) Uani 1 1 d . .
C35 C 0.4970(2) 0.4917(3) 0.22553(17) 0.0299(11) Uani 1 1 d . .
C36 C 0.5606(3) 0.4245(3) 0.2241(2) 0.0380(12) Uani 1 1 d . .
H36A H 0.5471 0.3857 0.2344 0.057 Uiso 1 1 calc GR .
H36B H 0.6015 0.4121 0.2506 0.057 Uiso 1 1 calc GR .
H36C H 0.5747 0.4316 0.1862 0.057 Uiso 1 1 calc GR .
C37 C 0.6507(4) 0.6171(4) 0.2015(4) 0.083(3) Uani 1 1 d . .
H37A H 0.6397 0.6641 0.1746 0.125 Uiso 1 1 calc GR .
H37B H 0.6790 0.5802 0.1850 0.125 Uiso 1 1 calc GR .
H37C H 0.6789 0.6089 0.2357 0.125 Uiso 1 1 calc GR .
C38 C 0.4044(3) 0.7195(3) 0.2671(2) 0.0352(12) Uani 1 1 d . .
H38A H 0.3958 0.6940 0.3041 0.042 Uiso 1 1 calc R .
H38B H 0.4237 0.7507 0.2731 0.042 Uiso 1 1 calc R .
C39 C 0.3418(3) 0.8077(3) 0.17524(19) 0.0320(11) Uani 1 1 d . .
H39A H 0.3814 0.8196 0.1802 0.038 Uiso 1 1 calc R .
H39B H 0.2965 0.8531 0.1601 0.038 Uiso 1 1 calc R .
C40 C 0.3594(3) 0.7685(3) 0.13336(19) 0.0350(12) Uani 1 1 d . .
H40A H 0.3564 0.8012 0.0955 0.042 Uiso 1 1 calc R .
H40B H 0.4093 0.7285 0.1439 0.042 Uiso 1 1 calc R .
C41 C 0.2835(3) 0.8152(3) 0.2586(2) 0.0350(12) Uani 1 1 d . .
H41A H 0.2386 0.8508 0.2325 0.042 Uiso 1 1 calc R .
H41B H 0.3075 0.8411 0.2677 0.042 Uiso 1 1 calc R .
C42 C 0.2632(3) 0.7765(3) 0.3119(2) 0.0360(12) Uani 1 1 d . .
H42A H 0.3056 0.7485 0.3414 0.043 Uiso 1 1 calc R .
H42B H 0.2233 0.8112 0.3256 0.043 Uiso 1 1 calc R .
C43 C 0.4553(2) 0.4834(3) 0.09666(17) 0.0270(10) Uani 1 1 d . .
C44 C 0.5001(3) 0.4100(3) 0.10834(18) 0.0293(11) Uani 1 1 d . .
C45 C 0.5707(2) 0.3864(3) 0.09345(18) 0.0294(11) Uani 1 1 d . .
H45 H 0.5999 0.3368 0.1002 0.035 Uiso 1 1 calc R .
C46 C 0.5997(2) 0.4334(3) 0.06892(18) 0.0302(11) Uani 1 1 d . .
C47 C 0.5551(2) 0.5050(3) 0.05906(17) 0.0284(11) Uani 1 1 d . .
H47 H 0.5738 0.5377 0.0430 0.034 Uiso 1 1 calc R .
C48 C 0.4840(2) 0.5315(3) 0.07166(17) 0.0260(10) Uani 1 1 d . .
C49 C 0.4391(2) 0.6088(3) 0.05620(17) 0.0281(10) Uani 1 1 d . .
C50 C 0.4677(3) 0.6610(3) 0.0335(2) 0.0398(13) Uani 1 1 d . .
H50A H 0.4791 0.6624 -0.0045 0.060 Uiso 1 1 calc GR .
H50B H 0.5119 0.6466 0.0575 0.060 Uiso 1 1 calc GR .
H50C H 0.4310 0.7084 0.0326 0.060 Uiso 1 1 calc GR .
C51 C 0.6761(3) 0.4063(3) 0.0531(2) 0.0386(13) Uani 1 1 d . .
H51A H 0.7112 0.3817 0.0872 0.058 Uiso 1 1 calc GR .
H51B H 0.6828 0.4466 0.0291 0.058 Uiso 1 1 calc GR .
H51C H 0.6837 0.3730 0.0330 0.058 Uiso 1 1 calc GR .
C52 C 0.4785(3) 0.3536(3) 0.1412(2) 0.0327(11) Uani 1 1 d . .
H52A H 0.5104 0.3088 0.1340 0.039 Uiso 1 1 calc R .
H52B H 0.4887 0.3449 0.1815 0.039 Uiso 1 1 calc R .
C53 C 0.3821(3) 0.3894(3) 0.06898(19) 0.0332(11) Uani 1 1 d . .
H53A H 0.4094 0.3476 0.0568 0.040 Uiso 1 1 calc R .
H53B H 0.3963 0.4267 0.0486 0.040 Uiso 1 1 calc R .
C54 C 0.3014(3) 0.4174(3) 0.05369(19) 0.0334(12) Uani 1 1 d . .
H54A H 0.2876 0.4428 0.0129 0.040 Uiso 1 1 calc R .
H54B H 0.2891 0.3774 0.0640 0.040 Uiso 1 1 calc R .
C55 C 0.3942(3) 0.3040(3) 0.1605(2) 0.0377(12) Uani 1 1 d . .
H55A H 0.4345 0.2617 0.1548 0.045 Uiso 1 1 calc R .
H55B H 0.3480 0.3091 0.1452 0.045 Uiso 1 1 calc R .
C56 C 0.3944(3) 0.2927(3) 0.2225(2) 0.0374(12) Uani 1 1 d . .
H56A H 0.3829 0.2530 0.2411 0.045 Uiso 1 1 calc R .
H56B H 0.4431 0.2800 0.2393 0.045 Uiso 1 1 calc R .
C57 C 0.3243(3) 0.4418(3) 0.46723(17) 0.0326(12) Uani 1 1 d . .
C58 C 0.3668(3) 0.3677(3) 0.4948(2) 0.0415(13) Uani 1 1 d . .
C59 C 0.4251(4) 0.3437(4) 0.5348(3) 0.066(2) Uani 1 1 d . .
H59 H 0.4529 0.2938 0.5533 0.080 Uiso 1 1 calc R .
C60 C 0.4446(4) 0.3900(4) 0.5489(3) 0.072(2) Uani 1 1 d . .
C61 C 0.4027(4) 0.4627(4) 0.5219(3) 0.0599(18) Uani 1 1 d . .
H61 H 0.4149 0.4952 0.5309 0.072 Uiso 1 1 calc R .
C62 C 0.3422(3) 0.4898(3) 0.4815(2) 0.0410(13) Uani 1 1 d . .
C63 C 0.3011(3) 0.5669(3) 0.4549(2) 0.0418(13) Uani 1 1 d . .
C64 C 0.3199(4) 0.6185(4) 0.4688(3) 0.069(2) Uani 1 1 d . .
H64A H 0.3713 0.6053 0.4654 0.103 Uiso 1 1 calc GR .
H64B H 0.3110 0.6170 0.5073 0.103 Uiso 1 1 calc GR .
H64C H 0.2896 0.6668 0.4429 0.103 Uiso 1 1 calc GR .
C65 C 0.5069(5) 0.3617(5) 0.5945(4) 0.115(4) Uani 1 1 d . .
H65A H 0.4912 0.3478 0.6313 0.172 Uiso 1 1 calc GR .
H65B H 0.5211 0.3990 0.5918 0.172 Uiso 1 1 calc GR .
H65C H 0.5484 0.3201 0.5899 0.172 Uiso 1 1 calc GR .
C66 C 0.3491(3) 0.3156(3) 0.48083(19) 0.0398(13) Uani 1 1 d . .
H66A H 0.3825 0.2669 0.5057 0.048 Uiso 1 1 calc R .
H66B H 0.2990 0.3252 0.4888 0.048 Uiso 1 1 calc R .
C67 C 0.3405(3) 0.2600(3) 0.4156(2) 0.0371(12) Uani 1 1 d . .
H67A H 0.2955 0.2630 0.4318 0.045 Uiso 1 1 calc R .
H67B H 0.3812 0.2132 0.4370 0.045 Uiso 1 1 calc R .
C68 C 0.3322(3) 0.2649(3) 0.3545(2) 0.0388(13) Uani 1 1 d . .
H68A H 0.3808 0.2465 0.3418 0.047 Uiso 1 1 calc R .
H68B H 0.3097 0.2350 0.3512 0.047 Uiso 1 1 calc R .
C69 C 0.4279(3) 0.3072(3) 0.4054(2) 0.0434(14) Uani 1 1 d . .
H69A H 0.4634 0.2824 0.4398 0.052 Uiso 1 1 calc R .
H69B H 0.4432 0.2759 0.3822 0.052 Uiso 1 1 calc R .
C70 C 0.4305(3) 0.3726(4) 0.3750(3) 0.079(3) Uani 1 1 d . .
H70A H 0.4370 0.3938 0.4023 0.095 Uiso 1 1 calc R .
H70B H 0.4737 0.3611 0.3548 0.095 Uiso 1 1 calc R .
C71 C -0.0789(3) 0.4577(3) 0.33695(18) 0.0285(11) Uani 1 1 d . .
C72 C -0.1534(3) 0.4927(3) 0.34298(17) 0.0309(11) Uani 1 1 d . .
C73 C -0.2009(3) 0.4713(3) 0.3264(2) 0.0368(12) Uani 1 1 d . .
H73 H -0.2510 0.4949 0.3304 0.044 Uiso 1 1 calc R .
C74 C -0.1772(3) 0.4162(3) 0.3040(2) 0.0433(14) Uani 1 1 d . .
C75 C -0.1034(3) 0.3806(3) 0.3007(2) 0.0388(12) Uani 1 1 d . .
H75 H -0.0863 0.3422 0.2863 0.047 Uiso 1 1 calc R .
C76 C -0.0530(3) 0.3990(3) 0.31784(19) 0.0324(11) Uani 1 1 d . .
C77 C 0.0260(3) 0.3536(3) 0.3174(2) 0.0340(12) Uani 1 1 d . .
C78 C 0.0517(3) 0.2763(3) 0.3263(3) 0.0532(16) Uani 1 1 d . .
H78A H 0.0515 0.2694 0.2900 0.080 Uiso 1 1 calc GR .
H78B H 0.0194 0.2603 0.3486 0.080 Uiso 1 1 calc GR .
H78C H 0.1013 0.2486 0.3463 0.080 Uiso 1 1 calc GR .
C79 C -0.2301(3) 0.3959(4) 0.2837(3) 0.0587(18) Uani 1 1 d . .
H79A H -0.2443 0.3685 0.3160 0.088 Uiso 1 1 calc GR .
H79B H -0.2069 0.3668 0.2599 0.088 Uiso 1 1 calc GR .
H79C H -0.2734 0.4392 0.2621 0.088 Uiso 1 1 calc GR .
C80 C -0.1797(3) 0.5529(3) 0.36571(18) 0.0309(11) Uani 1 1 d . .
H80A H -0.1712 0.5918 0.3400 0.037 Uiso 1 1 calc R .
H80B H -0.2328 0.5717 0.3666 0.037 Uiso 1 1 calc R .
C81 C -0.1621(3) 0.4808(3) 0.46461(18) 0.0323(11) Uani 1 1 d . .
H81A H -0.1607 0.4448 0.4487 0.039 Uiso 1 1 calc R .
H81B H -0.2121 0.5059 0.4734 0.039 Uiso 1 1 calc R .
C82 C -0.1091(3) 0.4436(3) 0.51781(18) 0.0323(11) Uani 1 1 d . .
H82A H -0.1185 0.4770 0.5387 0.039 Uiso 1 1 calc R .
H82B H -0.1154 0.4025 0.5420 0.039 Uiso 1 1 calc R .
C83 C -0.1621(3) 0.5964(3) 0.43869(18) 0.0311(11) Uani 1 1 d . .
H83A H -0.1548 0.5824 0.4800 0.037 Uiso 1 1 calc R .
H83B H -0.2140 0.6309 0.4255 0.037 Uiso 1 1 calc R .
C84 C -0.1153(2) 0.6317(3) 0.41366(19) 0.0302(11) Uani 1 1 d . .
H84A H -0.1309 0.6557 0.3729 0.036 Uiso 1 1 calc R .
H84B H -0.1221 0.6685 0.4305 0.036 Uiso 1 1 calc R .
C85 C -0.0370(3) 0.4923(3) 0.18212(18) 0.0304(11) Uani 1 1 d . .
C86 C -0.0190(3) 0.4297(3) 0.16999(18) 0.0340(12) Uani 1 1 d . .
C87 C -0.0743(3) 0.4166(3) 0.1542(2) 0.0430(14) Uani 1 1 d . .
H87 H -0.0617 0.3733 0.1473 0.052 Uiso 1 1 calc R .
C88 C -0.1469(3) 0.4651(4) 0.1486(2) 0.0458(15) Uani 1 1 d . .
C89 C -0.1638(3) 0.5261(3) 0.1607(2) 0.0402(13) Uani 1 1 d . .
H89 H -0.2135 0.5599 0.1566 0.048 Uiso 1 1 calc R .
C90 C -0.1107(3) 0.5406(3) 0.17896(18) 0.0314(11) Uani 1 1 d . .
C91 C -0.1360(2) 0.6051(3) 0.19476(18) 0.0296(11) Uani 1 1 d . .
C92 C -0.2048(3) 0.6713(3) 0.1656(2) 0.0459(14) Uani 1 1 d . .
H92A H -0.2433 0.6754 0.1897 0.069 Uiso 1 1 calc GR .
H92B H -0.2194 0.6684 0.1304 0.069 Uiso 1 1 calc GR .
H92C H -0.1965 0.7132 0.1577 0.069 Uiso 1 1 calc GR .
C93 C -0.2062(3) 0.4510(4) 0.1286(3) 0.0620(19) Uani 1 1 d . .
H93A H -0.2059 0.4571 0.0886 0.093 Uiso 1 1 calc GR .
H93B H -0.2538 0.4848 0.1347 0.093 Uiso 1 1 calc GR .
H93C H -0.1970 0.4022 0.1497 0.093 Uiso 1 1 calc GR .
C94 C 0.0592(3) 0.3750(3) 0.1761(2) 0.0341(12) Uani 1 1 d . .
H94A H 0.0814 0.3586 0.2152 0.041 Uiso 1 1 calc R .
H94B H 0.0610 0.3333 0.1684 0.041 Uiso 1 1 calc R .
C95 C 0.0725(3) 0.4279(3) 0.07817(19) 0.0388(13) Uani 1 1 d . .
H95A H 0.0195 0.4597 0.0732 0.047 Uiso 1 1 calc R .
H95B H 0.0801 0.3863 0.0672 0.047 Uiso 1 1 calc R .
C96 C 0.1098(3) 0.4678(3) 0.04098(19) 0.0350(12) Uani 1 1 d . .
H96A H 0.1575 0.4330 0.0349 0.042 Uiso 1 1 calc R .
H96B H 0.0798 0.4970 0.0040 0.042 Uiso 1 1 calc R .
C97 C 0.1798(3) 0.3494(3) 0.1493(2) 0.0437(14) Uani 1 1 d . .
H97A H 0.1965 0.3363 0.1894 0.052 Uiso 1 1 calc R .
H97B H 0.2083 0.3716 0.1271 0.052 Uiso 1 1 calc R .
C98 C 0.1967(5) 0.2828(4) 0.1373(4) 0.090(3) Uani 1 1 d . .
H98 H 0.1614 0.2678 0.1331 0.109 Uiso 1 1 calc R .
C200 C 0.0636(2) 0.6361(3) 0.16771(16) 0.0233(10) Uani 1 1 d . .
C201 C 0.2364(2) 0.6279(3) 0.14029(16) 0.0229(10) Uani 1 1 d . .
C202 C 0.1991(2) 0.4694(2) 0.23532(16) 0.0220(9) Uani 1 1 d . .
C203 C 0.2039(2) 0.6057(2) 0.28983(16) 0.0234(10) Uani 1 1 d . .
C204 C 0.1258(2) 0.4212(2) 0.41384(17) 0.0252(10) Uani 1 1 d . .
O100 O -0.1016(3) 0.6926(3) 0.01108(18) 0.0730(14) Uani 1 1 d . .
H100 H -0.0852 0.7155 0.0223 0.110 Uiso 1 1 calc GR .
C100 C -0.0804(4) 0.6266(4) 0.0513(2) 0.067(2) Uani 1 1 d . .
H10C H -0.0336 0.5922 0.0446 0.101 Uiso 1 1 calc GR .
H10D H -0.1171 0.6107 0.0493 0.101 Uiso 1 1 calc GR .
H10E H -0.0755 0.6300 0.0884 0.101 Uiso 1 1 calc GR .
O101 O 0.5497(3) 0.4474(3) 0.4086(2) 0.0909(18) Uani 1 1 d . .
H101 H 0.5742 0.4051 0.4298 0.136 Uiso 1 1 calc R .
C101 C 0.5904(5) 0.4641(7) 0.3670(3) 0.143(5) Uani 1 1 d . .
H10F H 0.5797 0.4544 0.3340 0.214 Uiso 1 1 calc GR .
H10G H 0.6423 0.4349 0.3810 0.214 Uiso 1 1 calc GR .
H10H H 0.5779 0.5147 0.3567 0.214 Uiso 1 1 calc GR .
O102 O -0.1728(4) 0.9216(4) -0.1296(3) 0.133(3) Uani 1 1 d . .
H102 H -0.2140 0.9527 -0.1273 0.199 Uiso 1 1 calc R .
C102 C -0.1790(7) 0.8632(6) -0.1369(5) 0.149(5) Uani 1 1 d . .
H10I H -0.1683 0.8259 -0.1005 0.224 Uiso 1 1 calc GR .
H10J H -0.1444 0.8440 -0.1618 0.224 Uiso 1 1 calc GR .
H10K H -0.2286 0.8797 -0.1535 0.224 Uiso 1 1 calc GR .
O103 O 0.4082(2) 0.5340(3) 0.36401(15) 0.0574(12) Uani 1 1 d D .
H10U H 0.396(3) 0.562(3) 0.3315(14) 0.086 Uiso 1 1 d DR .
H10V H 0.4520(14) 0.511(3) 0.375(3) 0.086 Uiso 1 1 d DR .
O105 O 0.3629(4) 0.8605(4) -0.0084(3) 0.149(3) Uani 1 1 d . U
H105 H 0.3799 0.8782 -0.0360 0.224 Uiso 1 1 calc R .
C105 C 0.2883(5) 0.8721(5) -0.0276(4) 0.091(3) Uiso 1 1 d . U
H10L H 0.2607 0.8696 0.0044 0.137 Uiso 1 1 calc GR .
H10M H 0.2937 0.8351 -0.0431 0.137 Uiso 1 1 calc GR .
H10N H 0.2624 0.9191 -0.0564 0.137 Uiso 1 1 calc GR .
O106 O 0.2125(4) 0.7658(5) -0.1976(4) 0.170(4) Uani 1 1 d . .
H106 H 0.1925 0.8037 -0.2251 0.255 Uiso 1 1 calc R .
C106 C 0.2686(5) 0.7184(5) -0.2121(4) 0.097(3) Uani 1 1 d . .
H10O H 0.2617 0.7291 -0.2527 0.145 Uiso 1 1 calc GR .
H10P H 0.2732 0.6707 -0.1928 0.145 Uiso 1 1 calc GR .
H10Q H 0.3128 0.7200 -0.2017 0.145 Uiso 1 1 calc GR .
O109 O 0.4350(6) 0.2300(6) 0.6977(5) 0.203(4) Uani 1 1 d . U
H109 H 0.4277 0.2087 0.7292 0.305 Uiso 1 1 calc R .
C109 C 0.3669(9) 0.2984(9) 0.6697(6) 0.250(10) Uani 1 1 d . U
H10R H 0.3310 0.3064 0.6962 0.375 Uiso 1 1 calc GR .
H10S H 0.3467 0.2949 0.6369 0.375 Uiso 1 1 calc GR .
H10T H 0.3786 0.3384 0.6578 0.375 Uiso 1 1 calc GR .
O111 O 0.3886(7) 0.2039(6) 0.7986(5) 0.235(5) Uani 1 1 d . U
H111 H 0.4196 0.1810 0.8273 0.352 Uiso 1 1 calc R .
C111 C 0.3430(10) 0.1748(9) 0.8011(9) 0.288(12) Uani 1 1 d . U
H11C H 0.3418 0.1501 0.8403 0.433 Uiso 1 1 calc GR .
H11D H 0.3603 0.1407 0.7807 0.433 Uiso 1 1 calc GR .
H11E H 0.2941 0.2125 0.7841 0.433 Uiso 1 1 calc GR .

loop_
_atom_site_aniso_label
_atom_site_aniso_U_11
_atom_site_aniso_U_22
_atom_site_aniso_U_33
_atom_site_aniso_U_23
_atom_site_aniso_U_13
_atom_site_aniso_U_12
Sm1 0.02248(12) 0.02801(13) 0.01447(10) -0.00667(9) 0.00530(8) -0.01316(10)
Sm2 0.02287(12) 0.03406(14) 0.01207(10) -0.00608(9) 0.00431(8) -0.01522(10)
Sm3 0.02293(12) 0.03097(14) 0.01592(10) -0.00614(9) 0.00342(8) -0.01597(10)
Sm4 0.02298(12) 0.03216(14) 0.01974(11) -0.01045(10) 0.00948(9) -0.01502(10)
Sm5 0.02222(12) 0.03261(14) 0.01483(10) -0.00556(9) 0.00386(8) -0.01411(10)
Sm6 0.02260(12) 0.03121(13) 0.01347(10) -0.00817(9) 0.00662(8) -0.01644(10)
Zn1 0.0268(3) 0.0417(3) 0.0191(2) -0.0158(2) 0.0091(2) -0.0217(3)
Zn2 0.0280(3) 0.0367(3) 0.0161(2) -0.0087(2) 0.0084(2) -0.0196(2)
O1 0.0224(16) 0.0341(19) 0.0196(15) -0.0084(13) 0.0073(12) -0.0100(14)
O2 0.0249(17) 0.050(2) 0.0180(15) -0.0094(15) 0.0050(12) -0.0170(16)
O3 0.0344(18) 0.0346(19) 0.0168(14) -0.0124(14) 0.0040(13) -0.0131(15)
O4 0.0316(18) 0.0297(18) 0.0258(16) -0.0080(14) 0.0096(14) -0.0156(15)
O5 0.0307(18) 0.0319(19) 0.0180(15) -0.0031(13) 0.0052(13) -0.0166(15)
O6 0.0316(18) 0.0322(19) 0.0177(14) -0.0052(13) 0.0033(13) -0.0163(15)
O7 0.047(2) 0.048(2) 0.0153(15) -0.0116(15) 0.0043(14) -0.0291(19)
O8 0.0266(17) 0.044(2) 0.0171(14) -0.0045(14) 0.0063(12) -0.0181(16)
O9 0.0219(16) 0.039(2) 0.0240(15) -0.0072(14) 0.0031(12) -0.0183(15)
O10 0.0272(18) 0.035(2) 0.0340(18) -0.0124(15) 0.0055(14) -0.0147(16)
O11 0.0355(19) 0.048(2) 0.0253(16) -0.0093(15) 0.0083(14) -0.0307(17)
O12 0.046(2) 0.045(2) 0.0245(16) -0.0172(16) 0.0134(15) -0.0303(18)
O13 0.0263(17) 0.038(2) 0.0295(17) -0.0106(15) 0.0130(14) -0.0176(16)
O14 0.0265(17) 0.037(2) 0.0258(16) -0.0078(15) 0.0046(14) -0.0120(16)
O15 0.0281(18) 0.050(2) 0.0318(17) -0.0255(16) 0.0132(15) -0.0197(17)
O16 0.0331(18) 0.0283(19) 0.0324(17) -0.0130(15) 0.0157(14) -0.0122(15)
O17 0.0280(17) 0.048(2) 0.0186(15) -0.0086(14) -0.0012(13) -0.0213(16)
O18 0.0318(18) 0.038(2) 0.0240(16) -0.0078(15) -0.0024(14) -0.0154(16)
O19 0.0364(19) 0.0293(19) 0.0233(16) -0.0066(14) 0.0092(14) -0.0143(16)
O20 0.0228(17) 0.043(2) 0.0260(16) -0.0036(15) 0.0024(13) -0.0155(16)
O21 0.0311(17) 0.0360(19) 0.0199(15) -0.0100(14) 0.0094(13) -0.0237(15)
O22 0.0321(19) 0.039(2) 0.049(2) -0.0172(18) 0.0132(16) -0.0221(17)
O23 0.0309(18) 0.043(2) 0.0153(14) -0.0068(14) 0.0085(13) -0.0230(16)
O24 0.0271(17) 0.0374(19) 0.0233(15) -0.0114(14) 0.0114(13) -0.0198(15)
O25 0.0246(16) 0.044(2) 0.0215(15) -0.0150(14) 0.0078(12) -0.0238(15)
O26 0.0255(17) 0.042(2) 0.0343(18) -0.0161(16) 0.0071(14) -0.0187(16)
O27 0.0349(18) 0.045(2) 0.0189(15) -0.0171(14) 0.0088(13) -0.0252(16)
O28 0.120(6) 0.173(8) 0.371(14) -0.204(9) 0.123(8) -0.099(6)
O29 0.0293(17) 0.0297(18) 0.0122(13) -0.0054(12) 0.0068(12) -0.0175(14)
O30 0.0230(16) 0.0282(18) 0.0147(13) -0.0064(12) 0.0051(11) -0.0144(14)
O31 0.0287(17) 0.0364(19) 0.0164(14) -0.0106(13) 0.0062(12) -0.0174(15)
O32 0.0250(16) 0.0283(18) 0.0198(14) -0.0065(13) 0.0051(12) -0.0142(14)
O33 0.0202(15) 0.0289(18) 0.0175(14) -0.0054(13) 0.0026(12) -0.0115(14)
O34 0.0265(16) 0.0287(18) 0.0184(14) -0.0089(13) 0.0041(12) -0.0143(14)
O35 0.0266(17) 0.0364(19) 0.0186(14) -0.0124(13) 0.0074(12) -0.0178(15)
O36 0.0199(15) 0.0326(18) 0.0186(14) -0.0092(13) 0.0048(12) -0.0146(14)
O37 0.0227(16) 0.0321(18) 0.0181(14) -0.0092(13) 0.0084(12) -0.0149(14)
O38 0.0247(16) 0.0335(19) 0.0178(14) -0.0058(13) 0.0035(12) -0.0158(14)
O39 0.0234(16) 0.0332(18) 0.0175(14) -0.0058(13) 0.0023(12) -0.0144(14)
O40 0.0277(17) 0.0308(18) 0.0206(15) -0.0086(13) 0.0099(12) -0.0187(15)
O41 0.0251(16) 0.0360(19) 0.0163(14) -0.0072(13) 0.0050(12) -0.0162(15)
O42 0.0267(18) 0.035(2) 0.0248(16) -0.0050(14) 0.0069(13) -0.0129(15)
O43 0.0286(17) 0.0347(19) 0.0178(14) -0.0055(13) 0.0093(13) -0.0163(15)
O44 0.0286(17) 0.0325(18) 0.0128(13) -0.0064(13) 0.0059(12) -0.0168(15)
N1 0.026(2) 0.047(3) 0.0145(17) -0.0081(18) 0.0040(15) -0.016(2)
N2 0.030(2) 0.030(2) 0.0249(19) -0.0118(17) 0.0113(16) -0.0148(18)
N3 0.032(2) 0.027(2) 0.0219(19) -0.0035(17) 0.0034(16) -0.0144(18)
N4 0.029(2) 0.045(3) 0.0160(17) -0.0058(17) 0.0034(15) -0.019(2)
N5 0.024(2) 0.039(3) 0.027(2) -0.0080(19) 0.0061(17) -0.0145(19)
N6 0.029(2) 0.037(2) 0.0245(19) -0.0089(17) 0.0033(16) -0.0183(19)
N7 0.030(2) 0.039(3) 0.0187(18) -0.0086(17) 0.0095(16) -0.020(2)
N8 0.031(2) 0.037(2) 0.032(2) -0.0144(18) 0.0156(17) -0.0204(19)
N9 0.033(2) 0.044(3) 0.0212(19) -0.0117(19) 0.0075(16) -0.023(2)
N10 0.035(2) 0.040(3) 0.023(2) -0.0013(18) 0.0033(17) -0.016(2)
N11 0.029(2) 0.041(3) 0.028(2) -0.0175(19) 0.0109(17) -0.019(2)
N12 0.031(2) 0.041(2) 0.0132(16) -0.0068(16) 0.0071(15) -0.0240(19)
N13 0.028(2) 0.039(2) 0.0218(18) -0.0114(17) 0.0102(15) -0.0215(19)
N14 0.040(2) 0.048(3) 0.027(2) -0.0220(19) 0.0159(18) -0.029(2)
C1 0.024(2) 0.035(3) 0.025(2) -0.004(2) 0.0062(18) -0.014(2)
C2 0.025(2) 0.039(3) 0.028(2) -0.008(2) 0.0066(19) -0.013(2)
C3 0.033(3) 0.047(3) 0.038(3) -0.015(3) 0.013(2) -0.010(3)
C4 0.031(3) 0.048(4) 0.040(3) -0.006(3) 0.007(2) -0.002(3)
C5 0.027(3) 0.053(4) 0.033(3) -0.001(3) -0.002(2) -0.005(3)
C6 0.028(3) 0.045(3) 0.028(2) -0.010(2) 0.007(2) -0.014(2)
C7 0.022(2) 0.047(3) 0.024(2) -0.006(2) 0.0016(18) -0.011(2)
C8 0.032(3) 0.074(4) 0.027(3) -0.011(3) -0.005(2) -0.003(3)
C9 0.046(4) 0.061(4) 0.054(4) -0.008(3) 0.005(3) 0.009(3)
C10 0.026(2) 0.040(3) 0.026(2) -0.010(2) 0.0119(19) -0.015(2)
C11 0.040(3) 0.042(3) 0.019(2) -0.015(2) 0.009(2) -0.018(2)
C12 0.041(3) 0.047(3) 0.025(2) -0.018(2) 0.011(2) -0.020(3)
C13 0.039(3) 0.034(3) 0.035(3) -0.017(2) 0.012(2) -0.017(2)
C14 0.040(3) 0.033(3) 0.036(3) -0.016(2) 0.014(2) -0.018(2)
C15 0.020(2) 0.032(3) 0.021(2) -0.0044(19) 0.0044(17) -0.009(2)
C16 0.023(2) 0.037(3) 0.019(2) -0.002(2) 0.0038(18) -0.009(2)
C17 0.031(3) 0.041(3) 0.020(2) -0.001(2) 0.0063(19) -0.010(2)
C18 0.031(3) 0.028(3) 0.030(3) 0.004(2) 0.008(2) -0.006(2)
C19 0.029(3) 0.026(3) 0.033(3) -0.001(2) 0.008(2) -0.009(2)
C20 0.023(2) 0.040(3) 0.024(2) -0.003(2) 0.0035(18) -0.012(2)
C21 0.025(2) 0.027(3) 0.028(2) -0.006(2) 0.0069(19) -0.011(2)
C22 0.039(3) 0.035(3) 0.040(3) -0.006(2) 0.003(2) -0.020(3)
C23 0.059(4) 0.040(3) 0.029(3) 0.002(2) 0.009(2) -0.024(3)
C24 0.030(3) 0.053(3) 0.013(2) -0.001(2) 0.0016(18) -0.018(2)
C25 0.042(3) 0.057(4) 0.012(2) -0.006(2) 0.0007(19) -0.028(3)
C26 0.052(3) 0.072(4) 0.014(2) -0.017(2) 0.008(2) -0.043(3)
C27 0.037(3) 0.044(3) 0.016(2) -0.007(2) 0.0083(19) -0.021(2)
C28 0.031(3) 0.041(3) 0.019(2) -0.007(2) 0.0113(19) -0.019(2)
C29 0.023(2) 0.042(3) 0.017(2) 0.002(2) -0.0019(17) -0.017(2)
C30 0.032(3) 0.038(3) 0.027(2) -0.005(2) -0.004(2) -0.020(2)
C31 0.036(3) 0.051(4) 0.060(4) -0.015(3) 0.006(3) -0.031(3)
C32 0.032(3) 0.061(4) 0.062(4) -0.017(3) 0.014(3) -0.032(3)
C33 0.024(3) 0.055(4) 0.048(3) -0.015(3) 0.011(2) -0.021(3)
C34 0.027(3) 0.049(3) 0.026(2) -0.010(2) 0.0062(19) -0.023(2)
C35 0.023(2) 0.049(3) 0.015(2) -0.006(2) 0.0019(17) -0.017(2)
C36 0.022(2) 0.050(3) 0.035(3) -0.016(2) 0.001(2) -0.010(2)
C37 0.045(4) 0.085(6) 0.138(7) -0.041(5) 0.038(4) -0.045(4)
C38 0.033(3) 0.040(3) 0.032(3) -0.008(2) -0.007(2) -0.018(2)
C39 0.035(3) 0.036(3) 0.028(2) -0.002(2) 0.002(2) -0.024(2)
C40 0.038(3) 0.047(3) 0.024(2) -0.002(2) 0.006(2) -0.030(3)
C41 0.036(3) 0.038(3) 0.039(3) -0.015(2) 0.004(2) -0.022(2)
C42 0.045(3) 0.045(3) 0.033(3) -0.019(2) 0.010(2) -0.029(3)
C43 0.030(3) 0.040(3) 0.020(2) -0.015(2) 0.0092(18) -0.021(2)
C44 0.028(3) 0.042(3) 0.025(2) -0.014(2) 0.0088(19) -0.021(2)
C45 0.026(2) 0.038(3) 0.025(2) -0.014(2) 0.0069(18) -0.013(2)
C46 0.022(2) 0.044(3) 0.026(2) -0.014(2) 0.0055(18) -0.015(2)
C47 0.027(2) 0.045(3) 0.020(2) -0.012(2) 0.0063(18) -0.021(2)
C48 0.025(2) 0.038(3) 0.020(2) -0.013(2) 0.0060(17) -0.017(2)
C49 0.029(3) 0.041(3) 0.019(2) -0.010(2) 0.0052(18) -0.020(2)
C50 0.033(3) 0.049(3) 0.039(3) -0.010(3) 0.012(2) -0.024(3)
C51 0.027(3) 0.057(4) 0.044(3) -0.029(3) 0.014(2) -0.022(3)
C52 0.034(3) 0.027(3) 0.035(3) -0.014(2) 0.014(2) -0.011(2)
C53 0.034(3) 0.039(3) 0.033(3) -0.020(2) 0.018(2) -0.018(2)
C54 0.044(3) 0.045(3) 0.027(2) -0.024(2) 0.017(2) -0.026(3)
C55 0.042(3) 0.034(3) 0.042(3) -0.018(2) 0.021(2) -0.019(2)
C56 0.039(3) 0.033(3) 0.037(3) -0.012(2) 0.017(2) -0.015(2)
C57 0.029(3) 0.056(3) 0.015(2) -0.010(2) 0.0015(18) -0.023(3)
C58 0.048(3) 0.042(3) 0.027(3) 0.000(2) -0.007(2) -0.022(3)
C59 0.072(5) 0.054(4) 0.052(4) 0.008(3) -0.029(3) -0.028(4)
C60 0.078(5) 0.072(5) 0.054(4) 0.002(4) -0.039(4) -0.036(4)
C61 0.070(4) 0.062(4) 0.049(4) -0.014(3) -0.020(3) -0.033(4)
C62 0.044(3) 0.053(4) 0.024(2) -0.004(2) -0.008(2) -0.026(3)
C63 0.052(3) 0.059(4) 0.023(2) -0.011(2) 0.000(2) -0.034(3)
C64 0.089(5) 0.061(4) 0.059(4) -0.010(3) -0.031(4) -0.040(4)
C65 0.121(8) 0.109(7) 0.094(6) 0.003(5) -0.072(6) -0.055(6)
C66 0.046(3) 0.038(3) 0.022(2) 0.002(2) -0.003(2) -0.015(3)
C67 0.036(3) 0.034(3) 0.031(3) -0.004(2) 0.008(2) -0.012(2)
C68 0.049(3) 0.026(3) 0.030(3) -0.005(2) 0.011(2) -0.012(2)
C69 0.031(3) 0.041(3) 0.041(3) 0.002(2) 0.003(2) -0.012(2)
C70 0.029(3) 0.090(6) 0.068(5) 0.027(4) -0.009(3) -0.019(4)
C71 0.032(3) 0.043(3) 0.021(2) -0.008(2) 0.0103(19) -0.027(2)
C72 0.036(3) 0.047(3) 0.016(2) -0.006(2) 0.0061(19) -0.028(2)
C73 0.036(3) 0.055(4) 0.032(3) -0.015(2) 0.012(2) -0.032(3)
C74 0.047(3) 0.065(4) 0.037(3) -0.019(3) 0.010(2) -0.041(3)
C75 0.047(3) 0.049(3) 0.037(3) -0.018(3) 0.010(2) -0.034(3)
C76 0.043(3) 0.038(3) 0.029(2) -0.010(2) 0.010(2) -0.030(3)
C77 0.037(3) 0.043(3) 0.035(3) -0.015(2) 0.012(2) -0.028(3)
C78 0.061(4) 0.041(4) 0.077(4) -0.026(3) 0.025(3) -0.037(3)
C79 0.047(4) 0.085(5) 0.073(4) -0.044(4) 0.010(3) -0.043(4)
C80 0.030(3) 0.045(3) 0.020(2) -0.007(2) 0.0068(18) -0.021(2)
C81 0.031(3) 0.052(3) 0.024(2) -0.013(2) 0.015(2) -0.029(3)
C82 0.039(3) 0.042(3) 0.024(2) -0.013(2) 0.016(2) -0.025(2)
C83 0.029(3) 0.043(3) 0.020(2) -0.010(2) 0.0066(19) -0.017(2)
C84 0.029(3) 0.036(3) 0.028(2) -0.015(2) 0.0113(19) -0.015(2)
C85 0.033(3) 0.050(3) 0.019(2) -0.012(2) 0.0065(19) -0.027(2)
C86 0.041(3) 0.057(4) 0.021(2) -0.019(2) 0.015(2) -0.034(3)
C87 0.054(4) 0.078(4) 0.034(3) -0.038(3) 0.024(2) -0.050(3)
C88 0.041(3) 0.086(5) 0.041(3) -0.034(3) 0.016(2) -0.047(3)
C89 0.033(3) 0.071(4) 0.034(3) -0.026(3) 0.014(2) -0.033(3)
C90 0.034(3) 0.053(3) 0.019(2) -0.012(2) 0.0075(19) -0.030(3)
C91 0.024(2) 0.047(3) 0.022(2) -0.007(2) 0.0052(18) -0.023(2)
C92 0.030(3) 0.061(4) 0.045(3) -0.014(3) 0.000(2) -0.021(3)
C93 0.055(4) 0.104(6) 0.069(4) -0.052(4) 0.018(3) -0.057(4)
C94 0.041(3) 0.050(3) 0.031(2) -0.021(2) 0.018(2) -0.033(3)
C95 0.048(3) 0.065(4) 0.029(2) -0.031(3) 0.015(2) -0.038(3)
C96 0.038(3) 0.056(4) 0.026(2) -0.024(2) 0.012(2) -0.028(3)
C97 0.042(3) 0.049(4) 0.047(3) -0.023(3) 0.021(3) -0.023(3)
C98 0.078(6) 0.075(6) 0.138(8) -0.063(6) 0.046(5) -0.035(5)
C200 0.018(2) 0.036(3) 0.0152(19) -0.0066(19) 0.0020(16) -0.014(2)
C201 0.024(2) 0.036(3) 0.0157(19) -0.0072(19) 0.0094(17) -0.020(2)
C202 0.024(2) 0.026(2) 0.018(2) -0.0070(18) 0.0059(17) -0.013(2)
C203 0.027(2) 0.032(3) 0.0132(19) -0.0083(18) 0.0026(17) -0.015(2)
C204 0.029(2) 0.032(3) 0.016(2) -0.0071(19) 0.0004(17) -0.016(2)
O100 0.078(3) 0.108(4) 0.046(3) -0.019(3) -0.003(2) -0.057(3)
C100 0.124(7) 0.075(5) 0.029(3) -0.016(3) 0.012(3) -0.070(5)
O101 0.079(4) 0.083(4) 0.091(4) -0.025(3) -0.034(3) -0.020(3)
C101 0.074(6) 0.252(14) 0.040(4) -0.046(6) 0.002(4) -0.026(8)
O102 0.167(7) 0.139(6) 0.132(6) -0.064(5) 0.017(5) -0.092(6)
C102 0.206(14) 0.126(10) 0.142(10) -0.039(8) -0.037(9) -0.097(10)
O103 0.046(2) 0.089(4) 0.0266(19) -0.001(2) 0.0002(17) -0.034(3)
O105 0.158(7) 0.154(7) 0.103(5) 0.003(5) 0.021(5) -0.074(6)
O106 0.112(6) 0.209(9) 0.264(11) -0.168(9) 0.083(7) -0.081(6)
C106 0.094(7) 0.109(7) 0.089(6) -0.043(6) 0.007(5) -0.041(6)
O109 0.198(10) 0.186(9) 0.223(11) -0.035(8) -0.035(8) -0.105(8)
C109 0.198(15) 0.224(15) 0.161(14) -0.009(12) -0.056(12) 0.010(12)
O111 0.279(13) 0.236(12) 0.299(14) -0.100(11) 0.089(11) -0.206(11)
C111 0.277(19) 0.26(2) 0.54(4) -0.26(2) 0.23(2) -0.227(18)

loop_
_atom_type_symbol
_atom_type_description
_atom_type_scat_dispersion_real
_atom_type_scat_dispersion_imag
_atom_type_scat_source
C C 0.0033 0.0016 'International Tables Vol C Tables 4.2.6.8 and 6.1.1.4'
H H 0.0000 0.0000 'International Tables Vol C Tables 4.2.6.8 and 6.1.1.4'
N N 0.0061 0.0033 'International Tables Vol C Tables 4.2.6.8 and 6.1.1.4'
O O 0.0106 0.0060 'International Tables Vol C Tables 4.2.6.8 and 6.1.1.4'
Sm Sm -0.1638 3.4418 'International Tables Vol C Tables 4.2.6.8 and 6.1.1.4'
Zn Zn 0.2839 1.4301 'International Tables Vol C Tables 4.2.6.8 and 6.1.1.4'

loop_
_geom_angle_atom_site_label_1
_geom_angle_atom_site_label_2
_geom_angle_atom_site_label_3
_geom_angle
O1 Sm1 O3 136.22(10)
O1 Sm1 O4 84.05(11)
O1 Sm1 O29 83.28(10)
O1 Sm1 O30 67.91(9)
O1 Sm1 O38 134.70(10)
O1 Sm1 O44 90.19(10)
O1 Sm1 N2 71.53(11)
O3 Sm1 O30 149.47(10)
O3 Sm1 N2 64.70(11)
O4 Sm1 O3 79.81(10)
O4 Sm1 O29 137.08(9)
O4 Sm1 O30 86.28(9)
O4 Sm1 N2 66.55(11)
O29 Sm1 O3 133.97(10)
O29 Sm1 O30 51.01(9)
O29 Sm1 N2 143.96(11)
O30 Sm1 N2 132.95(10)
O38 Sm1 O3 78.26(10)
O38 Sm1 O4 73.52(11)
O38 Sm1 O29 87.14(10)
O38 Sm1 O30 71.75(9)
O38 Sm1 N2 128.90(11)
O44 Sm1 O3 86.05(10)
O44 Sm1 O4 152.46(10)
O44 Sm1 O29 68.25(9)
O44 Sm1 O30 116.39(10)
O44 Sm1 O38 126.56(10)
O44 Sm1 N2 86.07(11)
O2 Sm2 O8 138.39(10)
O2 Sm2 O31 72.91(10)
O2 Sm2 O32 137.74(10)
O2 Sm2 O34 144.35(10)
O2 Sm2 N4 74.49(10)
O5 Sm2 O2 79.46(11)
O5 Sm2 O8 83.40(11)
O5 Sm2 O30 82.65(10)
O5 Sm2 O31 131.66(10)
O5 Sm2 O32 76.25(10)
O5 Sm2 O34 127.37(10)
O5 Sm2 N4 75.47(12)
O8 Sm2 O31 141.66(10)
O8 Sm2 O32 71.92(9)
O8 Sm2 O34 74.11(10)
O8 Sm2 N4 64.56(11)
O30 Sm2 O2 74.21(9)
O30 Sm2 O8 140.41(10)
O30 Sm2 O31 52.22(9)
O30 Sm2 O32 68.83(9)
O30 Sm2 O34 85.56(9)
O30 Sm2 N4 144.46(11)
O31 Sm2 O32 98.79(9)
O31 Sm2 N4 130.66(11)
O32 Sm2 N4 129.98(11)
O34 Sm2 O31 71.49(9)
O34 Sm2 O32 51.78(9)
O34 Sm2 N4 129.98(10)
O6 Sm3 O32 75.46(10)
O6 Sm3 O33 127.33(9)
O6 Sm3 O39 130.26(10)
O6 Sm3 N6 79.95(11)
O9 Sm3 O6 150.78(11)
O9 Sm3 O11 85.56(11)
O9 Sm3 O12 93.60(11)
O9 Sm3 O32 122.03(10)
O9 Sm3 O33 74.72(10)
O9 Sm3 O38 123.66(10)
O9 Sm3 O39 70.41(10)
O9 Sm3 N6 71.02(11)
O11 Sm3 O6 78.87(10)
O11 Sm3 O32 70.07(10)
O11 Sm3 O33 84.41(10)
O11 Sm3 O39 150.22(11)
O11 Sm3 N6 64.54(11)
O12 Sm3 O6 76.27(11)
O12 Sm3 O11 125.77(11)
O12 Sm3 O32 143.41(11)
O12 Sm3 O33 147.30(10)
O12 Sm3 O39 74.61(10)
O12 Sm3 N6 64.12(11)
O32 Sm3 N6 131.52(10)
O33 Sm3 O32 51.90(9)
O33 Sm3 N6 134.76(10)
O38 Sm3 O6 80.97(10)
O38 Sm3 O11 144.74(10)
O38 Sm3 O12 76.01(10)
O38 Sm3 O32 77.04(9)
O38 Sm3 O33 85.22(10)
O38 Sm3 O39 53.34(10)
O38 Sm3 N6 138.79(11)
O39 Sm3 O32 107.60(10)
O39 Sm3 O33 72.70(9)
O39 Sm3 N6 120.14(10)
O10 Sm4 O15 152.18(10)
O10 Sm4 O33 74.73(10)
O10 Sm4 O34 125.79(10)
O10 Sm4 O35 130.58(10)
O10 Sm4 O36 81.20(10)
O13 Sm4 O10 78.30(11)
O13 Sm4 O15 85.13(11)
O13 Sm4 O16 129.13(11)
O13 Sm4 O33 75.62(10)
O13 Sm4 O34 81.55(10)
O13 Sm4 O35 150.00(10)
O13 Sm4 O36 146.89(11)
O15 Sm4 O33 122.60(10)
O15 Sm4 O34 72.58(10)
O15 Sm4 O35 70.94(9)
O15 Sm4 O36 122.72(10)
O16 Sm4 O10 75.17(11)
O16 Sm4 O15 99.19(12)
O16 Sm4 O33 134.68(10)
O16 Sm4 O34 148.27(10)
O16 Sm4 O35 74.05(10)
O16 Sm4 O36 68.51(10)
O34 Sm4 O33 51.57(9)
O34 Sm4 O35 74.31(10)
O35 Sm4 O33 101.85(9)
O36 Sm4 O33 74.04(9)
O36 Sm4 O34 89.83(9)
O36 Sm4 O35 51.78(9)
O17 Sm5 O19 139.22(11)
O17 Sm5 O20 80.92(11)
O17 Sm5 O36 133.29(11)
O17 Sm5 O37 151.85(10)
O17 Sm5 O40 78.59(11)
O17 Sm5 O41 92.39(10)
O17 Sm5 O42 83.93(11)
O19 Sm5 O20 80.56(11)
O19 Sm5 O36 70.93(10)
O19 Sm5 O37 67.67(10)
O19 Sm5 O40 140.28(10)
O19 Sm5 O41 110.84(11)
O19 Sm5 O42 85.40(11)
O20 Sm5 O37 118.69(9)
O20 Sm5 O41 167.75(11)
O36 Sm5 O20 69.27(10)
O36 Sm5 O37 51.52(9)
O36 Sm5 O41 109.38(9)
O40 Sm5 O20 99.24(10)
O40 Sm5 O36 72.00(9)
O40 Sm5 O37 78.37(10)
O40 Sm5 O41 69.23(10)
O41 Sm5 O37 64.30(9)
O42 Sm5 O20 137.02(10)
O42 Sm5 O36 141.82(10)
O42 Sm5 O37 92.22(10)
O42 Sm5 O40 116.79(10)
O42 Sm5 O41 51.30(10)
O21 Sm6 O25 113.46(10)
O21 Sm6 O29 153.14(11)
O21 Sm6 O37 130.58(10)
O21 Sm6 O41 78.71(10)
O21 Sm6 O44 87.97(10)
O21 Sm6 N11 66.80(11)
O21 Sm6 N13 77.66(11)
O25 Sm6 O44 129.53(10)
O25 Sm6 N11 75.85(11)
O25 Sm6 N13 69.37(11)
O29 Sm6 O25 75.20(10)
O29 Sm6 O37 74.91(10)
O29 Sm6 O41 107.79(10)
O29 Sm6 O44 68.66(10)
O29 Sm6 N11 138.89(11)
O29 Sm6 N13 82.45(11)
O37 Sm6 O25 80.14(10)
O37 Sm6 O41 70.47(10)
O37 Sm6 O44 120.74(10)
O37 Sm6 N11 71.88(11)
O37 Sm6 N13 145.79(10)
O41 Sm6 O25 148.03(10)
O41 Sm6 O44 78.17(10)
O41 Sm6 N11 83.16(11)
O41 Sm6 N13 142.22(10)
O44 Sm6 N11 151.16(10)
O44 Sm6 N13 71.96(11)
N13 Sm6 N11 113.36(12)
O25 Zn1 O27 147.39(12)
O25 Zn1 O31 94.69(12)
O25 Zn1 N14 89.75(13)
O27 Zn1 O31 88.27(12)
O27 Zn1 N14 80.01(13)
O31 Zn1 N14 164.31(13)
O35 Zn1 O25 113.54(11)
O35 Zn1 O27 98.98(12)
O35 Zn1 O31 88.41(12)
O35 Zn1 N14 103.61(14)
O21 Zn2 O23 129.84(13)
O21 Zn2 N12 88.51(12)
O23 Zn2 N12 80.80(13)
O24 Zn2 O21 108.29(12)
O24 Zn2 O23 119.04(12)
O24 Zn2 N12 84.41(14)
O43 Zn2 O21 94.58(12)
O43 Zn2 O23 85.86(12)
O43 Zn2 O24 108.55(13)
O43 Zn2 N12 164.83(13)
C1 O1 Sm1 145.6(3)
N1 O2 Sm2 118.7(2)
C12 O3 Sm1 124.8(3)
Sm1 O4 H4 116.8
C14 O4 Sm1 120.2(3)
C14 O4 H4 109.5
C15 O5 Sm2 134.9(3)
N3 O6 Sm3 117.8(2)
C26 O7 H7 109.5
C28 O8 Sm2 124.0(3)
C29 O9 Sm3 135.4(3)
N5 O10 Sm4 115.7(2)
C40 O11 Sm3 124.6(3)
Sm3 O12 H12 118.1
C42 O12 Sm3 126.9(3)
C42 O12 H12 109.5
C43 O13 Sm4 141.0(3)
N7 O14 H14 109.5
Sm4 O15 H15 116.5
C54 O15 Sm4 126.1(3)
C54 O15 H15 109.5
C56 O16 Sm4 122.5(3)
C57 O17 Sm5 138.8(3)
N9 O18 H18 109.5
Sm5 O19 H19 110.8
C68 O19 Sm5 123.9(3)
C68 O19 H19 109.5
Sm5 O20 H20 120.5
C70 O20 Sm5 121.7(3)
C70 O20 H20 109.5
Zn2 O21 Sm6 120.28(14)
C71 O21 Sm6 120.8(2)
C71 O21 Zn2 119.0(2)
N11 O22 H22 109.5
Zn2 O23 H23 111.9
C82 O23 Zn2 114.3(3)
C82 O23 H23 109.5
C84 O24 Zn2 111.8(3)
Zn1 O25 Sm6 118.26(13)
C85 O25 Sm6 122.9(2)
C85 O25 Zn1 118.5(2)
N13 O26 H26 109.5
C96 O27 Zn1 114.7(3)
C98 O28 H28 109.5
Sm6 O29 Sm1 108.60(10)
C200 O29 Sm1 99.7(3)
C200 O29 Sm6 150.4(3)
Sm2 O30 Sm1 169.98(13)
C200 O30 Sm1 91.6(2)
C200 O30 Sm2 97.0(2)
Zn1 O31 Sm2 139.91(13)
C200 O31 Sm2 90.5(3)
C200 O31 Zn1 123.9(3)
Sm3 O32 Sm2 160.83(12)
C201 O32 Sm2 92.0(2)
C201 O32 Sm3 93.1(2)
Sm3 O33 Sm4 163.15(12)
C201 O33 Sm3 93.7(3)
C201 O33 Sm4 93.1(3)
Sm2 O34 Sm4 163.93(13)
C201 O34 Sm2 95.2(3)
C201 O34 Sm4 95.6(3)
Zn1 O35 Sm4 142.30(13)
C202 O35 Sm4 91.9(2)
C202 O35 Zn1 121.9(3)
Sm4 O36 Sm5 153.11(13)
C202 O36 Sm4 96.9(2)
C202 O36 Sm5 96.4(2)
Sm6 O37 Sm5 111.14(10)
C202 O37 Sm5 91.7(2)
C202 O37 Sm6 136.6(3)
Sm1 O38 Sm3 153.94(14)
C203 O38 Sm1 110.7(3)
C203 O38 Sm3 95.2(2)
C203 O39 Sm3 94.1(3)
C203 O40 Sm5 119.0(3)
Sm6 O41 Sm5 111.38(10)
C204 O41 Sm5 92.8(3)
C204 O41 Sm6 129.6(3)
C204 O42 Sm5 98.5(3)
C204 O43 Zn2 123.7(3)
Sm1 O44 Sm6 111.30(11)
Sm1 O44 H44 126(4)
Sm6 O44 H44 106(4)
O2 N1 H1 121(4)
C7 N1 O2 125.5(4)
C7 N1 H1 113(3)
C10 N2 Sm1 111.4(3)
C11 N2 Sm1 106.6(3)
C11 N2 C10 105.8(3)
C11 N2 C13 112.7(4)
C13 N2 Sm1 110.2(3)
C13 N2 C10 110.1(4)
O6 N3 H3 117(3)
C21 N3 O6 125.3(4)
C21 N3 H3 117(3)
C24 N4 Sm2 109.4(2)
C25 N4 Sm2 105.8(3)
C25 N4 C24 108.4(4)
C25 N4 C27 109.3(4)
C27 N4 Sm2 112.7(3)
C27 N4 C24 111.1(4)
O10 N5 H5 117(4)
C35 N5 O10 126.0(4)
C35 N5 H5 117(4)
C38 N6 Sm3 113.3(3)
C39 N6 Sm3 110.4(3)
C39 N6 C38 110.7(4)
C39 N6 C41 109.3(4)
C41 N6 Sm3 104.6(3)
C41 N6 C38 108.2(4)
O14 N7 H7A 120(4)
C49 N7 O14 125.4(4)
C49 N7 H7A 114(4)
C52 N8 C53 110.0(3)
C52 N8 C55 109.4(4)
C53 N8 C55 110.1(4)
O18 N9 H9 126(4)
C63 N9 O18 123.9(4)
C63 N9 H9 110(4)
C66 N10 C69 111.7(4)
C67 N10 C66 107.8(4)
C67 N10 C69 109.9(4)
O22 N11 Sm6 120.8(3)
C77 N11 Sm6 127.7(3)
C77 N11 O22 111.3(4)
C80 N12 Zn2 113.2(3)
C80 N12 C81 111.4(4)
C81 N12 Zn2 106.6(3)
C83 N12 Zn2 102.6(3)
C83 N12 C80 111.2(4)
C83 N12 C81 111.5(3)
O26 N13 Sm6 113.6(2)
C91 N13 Sm6 133.1(3)
C91 N13 O26 112.2(4)
C94 N14 Zn1 112.5(3)
C95 N14 Zn1 100.8(3)
C95 N14 C94 111.5(4)
C97 N14 Zn1 109.0(3)
C97 N14 C94 109.9(4)
C97 N14 C95 112.8(4)
O1 C1 C2 121.1(4)
O1 C1 C6 121.8(4)
C2 C1 C6 117.1(4)
C1 C2 C10 119.4(4)
C3 C2 C1 121.1(4)
C3 C2 C10 119.4(4)
C2 C3 H3A 118.9
C2 C3 C4 122.1(5)
C4 C3 H3A 118.9
C3 C4 C9 119.9(5)
C5 C4 C3 117.5(5)
C5 C4 C9 122.6(5)
C4 C5 H5A 118.6
C4 C5 C6 122.8(5)
C6 C5 H5A 118.6
C1 C6 C7 122.1(4)
C5 C6 C1 119.3(4)
C5 C6 C7 118.5(4)
N1 C7 C6 118.5(4)
N1 C7 C8 119.4(4)
C6 C7 C8 122.0(4)
C7 C8 H8A 109.5
C7 C8 H8B 109.5
C7 C8 H8C 109.5
H8A C8 H8B 109.5
H8A C8 H8C 109.5
H8B C8 H8C 109.5
C4 C9 H9A 109.5
C4 C9 H9B 109.5
C4 C9 H9C 109.5
H9A C9 H9B 109.5
H9A C9 H9C 109.5
H9B C9 H9C 109.5
N2 C10 H10A 108.1
N2 C10 H10B 108.1
C2 C10 N2 116.8(4)
C2 C10 H10A 108.1
C2 C10 H10B 108.1
H10A C10 H10B 107.3
N2 C11 H11A 108.9
N2 C11 H11B 108.9
N2 C11 C12 113.4(4)
H11A C11 H11B 107.7
C12 C11 H11A 108.9
C12 C11 H11B 108.9
O3 C12 C11 108.7(4)
O3 C12 H12A 110.0
O3 C12 H12B 110.0
C11 C12 H12A 110.0
C11 C12 H12B 110.0
H12A C12 H12B 108.3
N2 C13 H13A 108.6
N2 C13 H13B 108.6
N2 C13 C14 114.5(4)
H13A C13 H13B 107.6
C14 C13 H13A 108.6
C14 C13 H13B 108.6
O4 C14 C13 107.4(4)
O4 C14 H14A 110.2
O4 C14 H14B 110.2
C13 C14 H14A 110.2
C13 C14 H14B 110.2
H14A C14 H14B 108.5
O5 C15 C16 119.7(4)
O5 C15 C20 120.8(4)
C20 C15 C16 119.5(4)
C15 C16 C24 119.7(4)
C17 C16 C15 119.6(5)
C17 C16 C24 120.7(4)
C16 C17 H17 118.9
C16 C17 C18 122.3(5)
C18 C17 H17 118.9
C17 C18 C23 121.1(5)
C19 C18 C17 118.2(4)
C19 C18 C23 120.8(5)
C18 C19 H19A 119.3
C18 C19 C20 121.4(5)
C20 C19 H19A 119.3
C15 C20 C19 119.0(4)
C15 C20 C21 122.9(4)
C19 C20 C21 118.0(5)
N3 C21 C20 117.6(4)
N3 C21 C22 119.6(4)
C20 C21 C22 122.8(4)
C21 C22 H22A 109.5
C21 C22 H22B 109.5
C21 C22 H22C 109.5
H22A C22 H22B 109.5
H22A C22 H22C 109.5
H22B C22 H22C 109.5
C18 C23 H23A 109.5
C18 C23 H23B 109.5
C18 C23 H23C 109.5
H23A C23 H23B 109.5
H23A C23 H23C 109.5
H23B C23 H23C 109.5
N4 C24 C16 115.9(4)
N4 C24 H24A 108.3
N4 C24 H24B 108.3
C16 C24 H24A 108.3
C16 C24 H24B 108.3
H24A C24 H24B 107.4
N4 C25 H25A 109.1
N4 C25 H25B 109.1
N4 C25 C26 112.5(4)
H25A C25 H25B 107.8
C26 C25 H25A 109.1
C26 C25 H25B 109.1
O7 C26 C25 108.4(4)
O7 C26 H26A 110.0
O7 C26 H26B 110.0
C25 C26 H26A 110.0
C25 C26 H26B 110.0
H26A C26 H26B 108.4
N4 C27 H27A 109.0
N4 C27 H27B 109.0
N4 C27 C28 112.8(3)
H27A C27 H27B 107.8
C28 C27 H27A 109.0
C28 C27 H27B 109.0
O8 C28 C27 107.3(4)
O8 C28 H28A 110.2
O8 C28 H28B 110.2
C27 C28 H28A 110.2
C27 C28 H28B 110.2
H28A C28 H28B 108.5
O9 C29 C30 120.0(4)
O9 C29 C34 120.9(5)
C30 C29 C34 119.0(4)
C29 C30 C38 117.1(4)
C31 C30 C29 121.2(5)
C31 C30 C38 121.7(5)
C30 C31 H31 119.5
C30 C31 C32 120.9(5)
C32 C31 H31 119.5
C31 C32 C33 118.9(5)
C31 C32 C37 120.6(6)
C33 C32 C37 120.5(6)
C32 C33 H33 119.1
C32 C33 C34 121.7(5)
C34 C33 H33 119.1
C29 C34 C35 122.7(4)
C33 C34 C29 118.1(5)
C33 C34 C35 119.0(5)
N5 C35 C34 117.1(4)
N5 C35 C36 119.5(5)
C34 C35 C36 123.3(4)
C35 C36 H36A 109.5
C35 C36 H36B 109.5
C35 C36 H36C 109.5
H36A C36 H36B 109.5
H36A C36 H36C 109.5
H36B C36 H36C 109.5
C32 C37 H37A 109.5
C32 C37 H37B 109.5
C32 C37 H37C 109.5
H37A C37 H37B 109.5
H37A C37 H37C 109.5
H37B C37 H37C 109.5
N6 C38 C30 115.6(4)
N6 C38 H38A 108.4
N6 C38 H38B 108.4
C30 C38 H38A 108.4
C30 C38 H38B 108.4
H38A C38 H38B 107.4
N6 C39 H39A 109.0
N6 C39 H39B 109.0
N6 C39 C40 112.9(4)
H39A C39 H39B 107.8
C40 C39 H39A 109.0
C40 C39 H39B 109.0
O11 C40 C39 108.1(4)
O11 C40 H40A 110.1
O11 C40 H40B 110.1
C39 C40 H40A 110.1
C39 C40 H40B 110.1
H40A C40 H40B 108.4
N6 C41 H41A 109.1
N6 C41 H41B 109.1
N6 C41 C42 112.4(4)
H41A C41 H41B 107.9
C42 C41 H41A 109.1
C42 C41 H41B 109.1
O12 C42 C41 107.7(4)
O12 C42 H42A 110.2
O12 C42 H42B 110.2
C41 C42 H42A 110.2
C41 C42 H42B 110.2
H42A C42 H42B 108.5
O13 C43 C44 120.3(4)
O13 C43 C48 120.9(4)
C44 C43 C48 118.8(4)
C43 C44 C52 123.1(4)
C45 C44 C43 119.3(4)
C45 C44 C52 117.3(4)
C44 C45 H45 118.8
C44 C45 C46 122.4(5)
C46 C45 H45 118.8
C45 C46 C51 121.2(5)
C47 C46 C45 117.1(4)
C47 C46 C51 121.7(5)
C46 C47 H47 118.6
C46 C47 C48 122.9(5)
C48 C47 H47 118.6
C43 C48 C49 121.4(4)
C47 C48 C43 119.5(4)
C47 C48 C49 119.1(4)
N7 C49 C48 118.4(4)
N7 C49 C50 118.2(5)
C48 C49 C50 123.4(4)
C49 C50 H50A 109.5
C49 C50 H50B 109.5
C49 C50 H50C 109.5
H50A C50 H50B 109.5
H50A C50 H50C 109.5
H50B C50 H50C 109.5
C46 C51 H51A 109.5
C46 C51 H51B 109.5
C46 C51 H51C 109.5
H51A C51 H51B 109.5
H51A C51 H51C 109.5
H51B C51 H51C 109.5
N8 C52 C44 117.4(4)
N8 C52 H52A 107.9
N8 C52 H52B 107.9
C44 C52 H52A 107.9
C44 C52 H52B 107.9
H52A C52 H52B 107.2
N8 C53 H53A 109.1
N8 C53 H53B 109.1
N8 C53 C54 112.4(4)
H53A C53 H53B 107.9
C54 C53 H53A 109.1
C54 C53 H53B 109.1
O15 C54 C53 107.8(4)
O15 C54 H54A 110.2
O15 C54 H54B 110.2
C53 C54 H54A 110.2
C53 C54 H54B 110.2
H54A C54 H54B 108.5
N8 C55 H55A 109.3
N8 C55 H55B 109.3
N8 C55 C56 111.6(4)
H55A C55 H55B 108.0
C56 C55 H55A 109.3
C56 C55 H55B 109.3
O16 C56 C55 109.2(4)
O16 C56 H56A 109.8
O16 C56 H56B 109.8
C55 C56 H56A 109.8
C55 C56 H56B 109.8
H56A C56 H56B 108.3
O17 C57 C58 120.2(5)
O17 C57 C62 121.0(5)
C58 C57 C62 118.8(4)
C57 C58 C66 120.1(4)
C59 C58 C57 119.5(5)
C59 C58 C66 120.4(5)
C58 C59 H59 118.6
C58 C59 C60 122.8(6)
C60 C59 H59 118.6
C59 C60 C65 121.0(7)
C61 C60 C59 117.7(6)
C61 C60 C65 121.1(7)
C60 C61 H61 119.2
C60 C61 C62 121.6(6)
C62 C61 H61 119.2
C57 C62 C63 122.0(4)
C61 C62 C57 119.6(5)
C61 C62 C63 118.3(5)
N9 C63 C62 119.4(5)
N9 C63 C64 117.8(5)
C62 C63 C64 122.9(5)
C63 C64 H64A 109.5
C63 C64 H64B 109.5
C63 C64 H64C 109.5
H64A C64 H64B 109.5
H64A C64 H64C 109.5
H64B C64 H64C 109.5
C60 C65 H65A 109.5
C60 C65 H65B 109.5
C60 C65 H65C 109.5
H65A C65 H65B 109.5
H65A C65 H65C 109.5
H65B C65 H65C 109.5
N10 C66 C58 114.5(4)
N10 C66 H66A 108.6
N10 C66 H66B 108.6
C58 C66 H66A 108.6
C58 C66 H66B 108.6
H66A C66 H66B 107.6
N10 C67 H67A 109.2
N10 C67 H67B 109.2
N10 C67 C68 112.2(4)
H67A C67 H67B 107.9
C68 C67 H67A 109.2
C68 C67 H67B 109.2
O19 C68 C67 110.6(4)
O19 C68 H68A 109.5
O19 C68 H68B 109.5
C67 C68 H68A 109.5
C67 C68 H68B 109.5
H68A C68 H68B 108.1
N10 C69 H69A 108.8
N10 C69 H69B 108.8
H69A C69 H69B 107.7
C70 C69 N10 114.0(5)
C70 C69 H69A 108.8
C70 C69 H69B 108.8
O20 C70 C69 114.7(5)
O20 C70 H70A 108.6
O20 C70 H70B 108.6
C69 C70 H70A 108.6
C69 C70 H70B 108.6
H70A C70 H70B 107.6
O21 C71 C72 118.7(4)
O21 C71 C76 121.5(4)
C76 C71 C72 119.8(4)
C71 C72 C80 119.3(4)
C73 C72 C71 119.2(5)
C73 C72 C80 121.5(4)
C72 C73 H73 119.0
C74 C73 C72 122.0(5)
C74 C73 H73 119.0
C73 C74 C79 121.2(5)
C75 C74 C73 117.7(5)
C75 C74 C79 121.0(5)
C74 C75 H75 118.6
C74 C75 C76 122.7(5)
C76 C75 H75 118.6
C71 C76 C77 122.9(4)
C75 C76 C71 118.4(5)
C75 C76 C77 118.6(5)
N11 C77 C76 118.8(5)
N11 C77 C78 123.0(5)
C76 C77 C78 118.2(4)
C77 C78 H78A 109.5
C77 C78 H78B 109.5
C77 C78 H78C 109.5
H78A C78 H78B 109.5
H78A C78 H78C 109.5
H78B C78 H78C 109.5
C74 C79 H79A 109.5
C74 C79 H79B 109.5
C74 C79 H79C 109.5
H79A C79 H79B 109.5
H79A C79 H79C 109.5
H79B C79 H79C 109.5
N12 C80 C72 113.8(4)
N12 C80 H80A 108.8
N12 C80 H80B 108.8
C72 C80 H80A 108.8
C72 C80 H80B 108.8
H80A C80 H80B 107.7
N12 C81 H81A 109.4
N12 C81 H81B 109.4
N12 C81 C82 111.0(4)
H81A C81 H81B 108.0
C82 C81 H81A 109.4
C82 C81 H81B 109.4
O23 C82 C81 109.3(3)
O23 C82 H82A 109.8
O23 C82 H82B 109.8
C81 C82 H82A 109.8
C81 C82 H82B 109.8
H82A C82 H82B 108.3
N12 C83 H83A 109.4
N12 C83 H83B 109.4
N12 C83 C84 111.2(4)
H83A C83 H83B 108.0
C84 C83 H83A 109.4
C84 C83 H83B 109.4
O24 C84 C83 111.5(4)
O24 C84 H84A 109.3
O24 C84 H84B 109.3
C83 C84 H84A 109.3
C83 C84 H84B 109.3
H84A C84 H84B 108.0
O25 C85 C86 119.1(4)
O25 C85 C90 121.5(4)
C86 C85 C90 119.4(4)
C85 C86 C87 119.6(5)
C85 C86 C94 120.7(4)
C87 C86 C94 119.6(5)
C86 C87 H87 119.2
C88 C87 C86 121.6(5)
C88 C87 H87 119.2
C87 C88 C93 120.6(5)
C89 C88 C87 118.0(5)
C89 C88 C93 121.4(5)
C88 C89 H89 118.6
C88 C89 C90 122.8(5)
C90 C89 H89 118.6
C85 C90 C91 124.1(4)
C89 C90 C85 118.4(5)
C89 C90 C91 117.5(5)
N13 C91 C90 117.7(4)
N13 C91 C92 120.9(5)
C90 C91 C92 121.4(4)
C91 C92 H92A 109.5
C91 C92 H92B 109.5
C91 C92 H92C 109.5
H92A C92 H92B 109.5
H92A C92 H92C 109.5
H92B C92 H92C 109.5
C88 C93 H93A 109.5
C88 C93 H93B 109.5
C88 C93 H93C 109.5
H93A C93 H93B 109.5
H93A C93 H93C 109.5
H93B C93 H93C 109.5
N14 C94 C86 112.7(4)
N14 C94 H94A 109.0
N14 C94 H94B 109.0
C86 C94 H94A 109.0
C86 C94 H94B 109.0
H94A C94 H94B 107.8
N14 C95 H95A 109.7
N14 C95 H95B 109.7
N14 C95 C96 109.9(4)
H95A C95 H95B 108.2
C96 C95 H95A 109.7
C96 C95 H95B 109.7
O27 C96 C95 111.3(4)
O27 C96 H96A 109.4
O27 C96 H96B 109.4
C95 C96 H96A 109.4
C95 C96 H96B 109.4
H96A C96 H96B 108.0
N14 C97 H97A 108.3
N14 C97 H97B 108.3
N14 C97 C98 116.0(5)
H97A C97 H97B 107.4
C98 C97 H97A 108.3
C98 C97 H97B 108.3
O28 C98 C97 112.6(7)
O28 C98 H98 123.7
C97 C98 H98 123.7
O30 C200 O29 117.5(4)
O30 C200 O31 119.6(4)
O31 C200 O29 122.8(4)
O32 C201 O33 120.0(4)
O32 C201 O34 120.4(4)
O34 C201 O33 119.6(4)
O35 C202 O37 122.5(4)
O36 C202 O35 118.5(4)
O36 C202 O37 119.0(4)
O39 C203 O38 117.1(4)
O39 C203 O40 124.8(4)
O40 C203 O38 118.1(4)
O42 C204 O41 116.4(4)
O43 C204 O41 121.9(4)
O43 C204 O42 121.7(4)
C100 O100 H100 109.5
O100 C100 H10C 109.5
O100 C100 H10D 109.5
O100 C100 H10E 109.5
H10C C100 H10D 109.5
H10C C100 H10E 109.5
H10D C100 H10E 109.5
C101 O101 H101 109.5
O101 C101 H10F 109.5
O101 C101 H10G 109.5
O101 C101 H10H 109.5
H10F C101 H10G 109.5
H10F C101 H10H 109.5
H10G C101 H10H 109.5
C102 O102 H102 109.5
O102 C102 H10I 109.5
O102 C102 H10J 109.5
O102 C102 H10K 109.5
H10I C102 H10J 109.5
H10I C102 H10K 109.5
H10J C102 H10K 109.5
H10U O103 H10V 118(5)
C105 O105 H105 109.5
O105 C105 H10L 109.5
O105 C105 H10M 109.5
O105 C105 H10N 109.5
H10L C105 H10M 109.5
H10L C105 H10N 109.5
H10M C105 H10N 109.5
C106 O106 H106 109.5
O106 C106 H10O 109.5
O106 C106 H10P 109.5
O106 C106 H10Q 109.5
H10O C106 H10P 109.5
H10O C106 H10Q 109.5
H10P C106 H10Q 109.5
C109 O109 H109 109.5
O109 C109 H10R 109.5
O109 C109 H10S 109.5
O109 C109 H10T 109.5
H10R C109 H10S 109.5
H10R C109 H10T 109.5
H10S C109 H10T 109.5
C111 O111 H111 109.5
O111 C111 H11C 109.5
O111 C111 H11D 109.5
O111 C111 H11E 109.5
H11C C111 H11D 109.5
H11C C111 H11E 109.5
H11D C111 H11E 109.5

loop_
_geom_bond_atom_site_label_1
_geom_bond_atom_site_label_2
_geom_bond_distance
Sm1 O1 2.319(3)
Sm1 O3 2.465(3)
Sm1 O4 2.450(3)
Sm1 O29 2.458(3)
Sm1 O30 2.635(3)
Sm1 O38 2.377(3)
Sm1 O44 2.336(3)
Sm1 N2 2.685(4)
Sm2 O2 2.469(3)
Sm2 O5 2.272(3)
Sm2 O8 2.478(3)
Sm2 O30 2.444(3)
Sm2 O31 2.586(3)
Sm2 O32 2.594(3)
Sm2 O34 2.518(3)
Sm2 N4 2.681(4)
Sm3 O6 2.473(3)
Sm3 O9 2.323(3)
Sm3 O11 2.448(3)
Sm3 O12 2.439(3)
Sm3 O32 2.557(3)
Sm3 O33 2.538(3)
Sm3 O38 2.429(3)
Sm3 O39 2.485(3)
Sm3 N6 2.739(4)
Sm4 O10 2.452(3)
Sm4 O13 2.312(3)
Sm4 O15 2.455(3)
Sm4 O16 2.374(3)
Sm4 O33 2.591(3)
Sm4 O34 2.539(3)
Sm4 O35 2.574(3)
Sm4 O36 2.471(3)
Sm5 O17 2.308(3)
Sm5 O19 2.418(3)
Sm5 O20 2.507(3)
Sm5 O36 2.496(3)
Sm5 O37 2.592(3)
Sm5 O40 2.492(3)
Sm5 O41 2.581(3)
Sm5 O42 2.471(3)
Sm6 O21 2.333(3)
Sm6 O25 2.390(3)
Sm6 O29 2.365(3)
Sm6 O37 2.384(3)
Sm6 O41 2.388(3)
Sm6 O44 2.408(3)
Sm6 N11 2.627(4)
Sm6 N13 2.578(4)
Zn1 O25 2.024(3)
Zn1 O27 2.033(3)
Zn1 O31 2.084(3)
Zn1 O35 2.002(3)
Zn1 N14 2.189(4)
Zn2 O21 2.023(3)
Zn2 O23 2.067(3)
Zn2 O24 1.996(3)
Zn2 O43 1.991(3)
Zn2 N12 2.174(4)
O1 C1 1.317(5)
O2 N1 1.340(5)
O3 C12 1.429(5)
O4 H4 0.8400
O4 C14 1.438(5)
O5 C15 1.335(5)
O6 N3 1.354(5)
O7 H7 0.8400
O7 C26 1.431(5)
O8 C28 1.427(5)
O9 C29 1.336(5)
O10 N5 1.349(5)
O11 C40 1.437(5)
O12 H12 0.8400
O12 C42 1.430(6)
O13 C43 1.328(5)
O14 H14 0.8400
O14 N7 1.330(5)
O15 H15 0.8400
O15 C54 1.440(5)
O16 C56 1.416(6)
O17 C57 1.331(5)
O18 H18 0.8400
O18 N9 1.343(5)
O19 H19 0.8400
O19 C68 1.404(6)
O20 H20 0.8400
O20 C70 1.409(6)
O21 C71 1.346(5)
O22 H22 0.8400
O22 N11 1.409(5)
O23 H23 0.8400
O23 C82 1.427(5)
O24 C84 1.430(5)
O25 C85 1.360(5)
O26 H26 0.8400
O26 N13 1.407(5)
O27 C96 1.423(5)
O28 H28 0.8400
O28 C98 1.332(9)
O29 C200 1.289(5)
O30 C200 1.282(5)
O31 C200 1.283(5)
O32 C201 1.282(5)
O33 C201 1.293(5)
O34 C201 1.291(5)
O35 C202 1.287(5)
O36 C202 1.280(5)
O37 C202 1.288(5)
O38 C203 1.320(5)
O39 C203 1.267(5)
O40 C203 1.277(5)
O41 C204 1.298(5)
O42 C204 1.279(5)
O43 C204 1.262(5)
O44 H44 0.823(19)
N1 H1 0.84(3)
N1 C7 1.298(6)
N2 C10 1.510(6)
N2 C11 1.482(5)
N2 C13 1.489(6)
N3 H3 0.84(3)
N3 C21 1.299(6)
N4 C24 1.485(6)
N4 C25 1.471(6)
N4 C27 1.483(6)
N5 H5 0.85(3)
N5 C35 1.309(6)
N6 C38 1.500(6)
N6 C39 1.480(6)
N6 C41 1.482(6)
N7 H7A 0.84(3)
N7 C49 1.306(6)
N8 C52 1.474(6)
N8 C53 1.479(6)
N8 C55 1.487(6)
N9 H9 0.85(3)
N9 C63 1.297(6)
N10 C66 1.491(6)
N10 C67 1.484(7)
N10 C69 1.499(6)
N11 C77 1.286(6)
N12 C80 1.483(5)
N12 C81 1.484(5)
N12 C83 1.475(6)
N13 C91 1.296(6)
N14 C94 1.492(6)
N14 C95 1.481(6)
N14 C97 1.474(7)
C1 C2 1.419(6)
C1 C6 1.433(6)
C2 C3 1.380(7)
C2 C10 1.501(6)
C3 H3A 0.9500
C3 C4 1.405(7)
C4 C5 1.372(7)
C4 C9 1.519(7)
C5 H5A 0.9500
C5 C6 1.414(7)
C6 C7 1.460(6)
C7 C8 1.503(6)
C8 H8A 0.9800
C8 H8B 0.9800
C8 H8C 0.9800
C9 H9A 0.9800
C9 H9B 0.9800
C9 H9C 0.9800
C10 H10A 0.9900
C10 H10B 0.9900
C11 H11A 0.9900
C11 H11B 0.9900
C11 C12 1.483(7)
C12 H12A 0.9900
C12 H12B 0.9900
C13 H13A 0.9900
C13 H13B 0.9900
C13 C14 1.524(7)
C14 H14A 0.9900
C14 H14B 0.9900
C15 C16 1.405(6)
C15 C20 1.400(7)
C16 C17 1.385(7)
C16 C24 1.498(7)
C17 H17 0.9500
C17 C18 1.391(7)
C18 C19 1.381(7)
C18 C23 1.515(7)
C19 H19A 0.9500
C19 C20 1.423(7)
C20 C21 1.472(6)
C21 C22 1.495(7)
C22 H22A 0.9800
C22 H22B 0.9800
C22 H22C 0.9800
C23 H23A 0.9800
C23 H23B 0.9800
C23 H23C 0.9800
C24 H24A 0.9900
C24 H24B 0.9900
C25 H25A 0.9900
C25 H25B 0.9900
C25 C26 1.502(8)
C26 H26A 0.9900
C26 H26B 0.9900
C27 H27A 0.9900
C27 H27B 0.9900
C27 C28 1.526(6)
C28 H28A 0.9900
C28 H28B 0.9900
C29 C30 1.392(7)
C29 C34 1.421(7)
C30 C31 1.375(7)
C30 C38 1.506(7)
C31 H31 0.9500
C31 C32 1.386(8)
C32 C33 1.386(8)
C32 C37 1.530(7)
C33 H33 0.9500
C33 C34 1.408(6)
C34 C35 1.464(7)
C35 C36 1.498(7)
C36 H36A 0.9800
C36 H36B 0.9800
C36 H36C 0.9800
C37 H37A 0.9800
C37 H37B 0.9800
C37 H37C 0.9800
C38 H38A 0.9900
C38 H38B 0.9900
C39 H39A 0.9900
C39 H39B 0.9900
C39 C40 1.512(7)
C40 H40A 0.9900
C40 H40B 0.9900
C41 H41A 0.9900
C41 H41B 0.9900
C41 C42 1.519(7)
C42 H42A 0.9900
C42 H42B 0.9900
C43 C44 1.405(7)
C43 C48 1.421(6)
C44 C45 1.401(6)
C44 C52 1.514(7)
C45 H45 0.9500
C45 C46 1.404(7)
C46 C47 1.379(7)
C46 C51 1.514(6)
C47 H47 0.9500
C47 C48 1.392(6)
C48 C49 1.464(7)
C49 C50 1.486(7)
C50 H50A 0.9800
C50 H50B 0.9800
C50 H50C 0.9800
C51 H51A 0.9800
C51 H51B 0.9800
C51 H51C 0.9800
C52 H52A 0.9900
C52 H52B 0.9900
C53 H53A 0.9900
C53 H53B 0.9900
C53 C54 1.515(7)
C54 H54A 0.9900
C54 H54B 0.9900
C55 H55A 0.9900
C55 H55B 0.9900
C55 C56 1.510(7)
C56 H56A 0.9900
C56 H56B 0.9900
C57 C58 1.415(7)
C57 C62 1.417(7)
C58 C59 1.390(8)
C58 C66 1.497(8)
C59 H59 0.9500
C59 C60 1.400(9)
C60 C61 1.389(9)
C60 C65 1.519(8)
C61 H61 0.9500
C61 C62 1.415(7)
C62 C63 1.458(8)
C63 C64 1.500(8)
C64 H64A 0.9800
C64 H64B 0.9800
C64 H64C 0.9800
C65 H65A 0.9800
C65 H65B 0.9800
C65 H65C 0.9800
C66 H66A 0.9900
C66 H66B 0.9900
C67 H67A 0.9900
C67 H67B 0.9900
C67 C68 1.526(7)
C68 H68A 0.9900
C68 H68B 0.9900
C69 H69A 0.9900
C69 H69B 0.9900
C69 C70 1.441(8)
C70 H70A 0.9900
C70 H70B 0.9900
C71 C72 1.415(7)
C71 C76 1.405(7)
C72 C73 1.394(7)
C72 C80 1.493(7)
C73 H73 0.9500
C73 C74 1.392(8)
C74 C75 1.388(7)
C74 C79 1.513(7)
C75 H75 0.9500
C75 C76 1.402(7)
C76 C77 1.493(7)
C77 C78 1.493(7)
C78 H78A 0.9800
C78 H78B 0.9800
C78 H78C 0.9800
C79 H79A 0.9800
C79 H79B 0.9800
C79 H79C 0.9800
C80 H80A 0.9900
C80 H80B 0.9900
C81 H81A 0.9900
C81 H81B 0.9900
C81 C82 1.514(6)
C82 H82A 0.9900
C82 H82B 0.9900
C83 H83A 0.9900
C83 H83B 0.9900
C83 C84 1.515(6)
C84 H84A 0.9900
C84 H84B 0.9900
C85 C86 1.400(7)
C85 C90 1.408(7)
C86 C87 1.400(7)
C86 C94 1.505(7)
C87 H87 0.9500
C87 C88 1.384(8)
C88 C89 1.372(8)
C88 C93 1.531(7)
C89 H89 0.9500
C89 C90 1.404(7)
C90 C91 1.471(7)
C91 C92 1.501(7)
C92 H92A 0.9800
C92 H92B 0.9800
C92 H92C 0.9800
C93 H93A 0.9800
C93 H93B 0.9800
C93 H93C 0.9800
C94 H94A 0.9900
C94 H94B 0.9900
C95 H95A 0.9900
C95 H95B 0.9900
C95 C96 1.525(7)
C96 H96A 0.9900
C96 H96B 0.9900
C97 H97A 0.9900
C97 H97B 0.9900
C97 C98 1.490(9)
C98 H98 0.9500
O100 H100 0.8400
O100 C100 1.379(7)
C100 H10C 0.9800
C100 H10D 0.9800
C100 H10E 0.9800
O101 H101 0.8400
O101 C101 1.393(10)
C101 H10F 0.9800
C101 H10G 0.9800
C101 H10H 0.9800
O102 H102 0.8400
O102 C102 1.427(10)
C102 H10I 0.9800
C102 H10J 0.9800
C102 H10K 0.9800
O103 H10U 0.828(19)
O103 H10V 0.823(19)
O105 H105 0.8400
O105 C105 1.516(10)
C105 H10L 0.9800
C105 H10M 0.9800
C105 H10N 0.9800
O106 H106 0.8400
O106 C106 1.312(10)
C106 H10O 0.9800
C106 H10P 0.9800
C106 H10Q 0.9800
O109 H109 0.8400
O109 C109 1.510(15)
C109 H10R 0.9800
C109 H10S 0.9800
C109 H10T 0.9800
O111 H111 0.8400
O111 C111 1.354(14)
C111 H11C 0.9800
C111 H11D 0.9800
C111 H11E 0.9800

loop_
_geom_hbond_atom_site_label_D
_geom_hbond_atom_site_label_H
_geom_hbond_atom_site_label_A
_geom_hbond_distance_DH
_geom_hbond_distance_HA
_geom_hbond_distance_DA
_geom_hbond_angle_DHA
_geom_hbond_site_symmetry_A
O4 H4 O6 0.84 1.86 2.687(4) 167.9 .
O7 H7 O27 0.84 1.69 2.497(5) 159.3 .
O12 H12 O18 0.84 1.80 2.625(4) 165.2 .
O14 H14 O11 0.84 1.75 2.583(4) 170.3 .
O15 H15 O27 0.84 1.84 2.661(4) 165.4 .
O18 H18 O3 0.84 1.80 2.557(4) 149.3 .
O19 H19 O16 0.84 1.67 2.504(4) 176.2 .
O20 H20 O10 0.84 1.90 2.736(4) 173.8 .
O22 H22 O37 0.84 2.13 2.820(5) 139.1 .
O23 H23 O24 0.84 1.64 2.469(4) 167.8 2_566
O26 H26 O44 0.84 1.84 2.601(4) 149.8 .
O44 H44 O24 0.823(19) 2.10(2) 2.894(4) 163(5) .
N1 H1 O1 0.84(3) 1.85(4) 2.591(4) 146(5) .
N1 H1 O30 0.84(3) 2.21(4) 2.805(5) 128(4) .
N3 H3 O5 0.84(3) 1.87(4) 2.561(5) 138(5) .
N3 H3 O32 0.84(3) 2.27(4) 2.837(5) 125(4) .
N5 H5 O9 0.85(3) 1.87(4) 2.569(5) 139(5) .
N5 H5 O33 0.85(3) 2.20(4) 2.779(5) 126(4) .
N7 H7A O13 0.84(3) 1.80(4) 2.537(5) 146(5) .
N9 H9 O17 0.85(3) 1.80(3) 2.571(6) 151(5) .
O100 H100 O2 0.84 1.90 2.727(6) 169.9 .
O103 H10U O9 0.828(19) 1.96(3) 2.778(5) 167(7) .
O103 H10V O101 0.823(19) 1.90(2) 2.718(6) 171(7) .
O109 H109 O111 0.84 1.91 2.688(16) 154.2 .

loop_
_geom_torsion_atom_site_label_1
_geom_torsion_atom_site_label_2
_geom_torsion_atom_site_label_3
_geom_torsion_atom_site_label_4
_geom_torsion
Sm1 O1 C1 C2 -19.6(8)
Sm1 O1 C1 C6 159.9(4)
Sm1 O3 C12 C11 19.9(5)
Sm1 O4 C14 C13 -47.3(5)
Sm1 O29 C200 O30 4.7(4)
Sm1 O29 C200 O31 -176.3(4)
Sm1 O30 C200 O29 -4.3(4)
Sm1 O30 C200 O31 176.7(4)
Sm1 O38 C203 O39 -171.6(3)
Sm1 O38 C203 O40 7.2(4)
Sm1 N2 C10 C2 -71.2(5)
Sm1 N2 C11 C12 51.1(5)
Sm1 N2 C13 C14 -31.7(5)
Sm2 O2 N1 C7 150.8(4)
Sm2 O5 C15 C16 50.2(6)
Sm2 O5 C15 C20 -128.4(4)
Sm2 O8 C28 C27 -40.3(5)
Sm2 O30 C200 O29 170.5(3)
Sm2 O30 C200 O31 -8.5(4)
Sm2 O31 C200 O29 -171.0(4)
Sm2 O31 C200 O30 8.0(4)
Sm2 O32 C201 O33 -172.9(3)
Sm2 O32 C201 O34 7.6(4)
Sm2 O34 C201 O32 -7.9(4)
Sm2 O34 C201 O33 172.7(3)
Sm2 N4 C24 C16 67.5(4)
Sm2 N4 C25 C26 -49.4(4)
Sm2 N4 C27 C28 -35.9(5)
Sm3 O6 N3 C21 -125.3(4)
Sm3 O9 C29 C30 58.3(6)
Sm3 O9 C29 C34 -125.0(4)
Sm3 O11 C40 C39 -39.4(5)
Sm3 O12 C42 C41 16.8(6)
Sm3 O32 C201 O33 -11.4(4)
Sm3 O32 C201 O34 169.1(3)
Sm3 O33 C201 O32 11.5(4)
Sm3 O33 C201 O34 -169.0(3)
Sm3 O38 C203 O39 5.7(4)
Sm3 O38 C203 O40 -175.5(3)
Sm3 O39 C203 O38 -5.6(4)
Sm3 O39 C203 O40 175.7(4)
Sm3 N6 C38 C30 64.1(5)
Sm3 N6 C39 C40 -38.3(5)
Sm3 N6 C41 C42 53.9(4)
Sm4 O10 N5 C35 -127.9(4)
Sm4 O13 C43 C44 26.4(7)
Sm4 O13 C43 C48 -154.7(3)
Sm4 O15 C54 C53 -18.7(5)
Sm4 O16 C56 C55 -33.7(5)
Sm4 O33 C201 O32 176.1(3)
Sm4 O33 C201 O34 -4.5(4)
Sm4 O34 C201 O32 -176.0(3)
Sm4 O34 C201 O33 4.6(4)
Sm4 O35 C202 O36 10.0(4)
Sm4 O35 C202 O37 -168.8(4)
Sm4 O36 C202 O35 -10.5(4)
Sm4 O36 C202 O37 168.3(4)
Sm5 O17 C57 C58 -40.4(7)
Sm5 O17 C57 C62 138.0(4)
Sm5 O19 C68 C67 5.7(6)
Sm5 O20 C70 C69 33.2(9)
Sm5 O36 C202 O35 -167.0(4)
Sm5 O36 C202 O37 11.8(4)
Sm5 O37 C202 O35 167.5(4)
Sm5 O37 C202 O36 -11.3(4)
Sm5 O40 C203 O38 151.9(3)
Sm5 O40 C203 O39 -29.4(5)
Sm5 O41 C204 O42 -10.2(4)
Sm5 O41 C204 O43 168.5(4)
Sm5 O42 C204 O41 10.7(4)
Sm5 O42 C204 O43 -168.0(4)
Sm6 O21 C71 C72 -122.2(3)
Sm6 O21 C71 C76 58.5(5)
Sm6 O25 C85 C86 -119.6(4)
Sm6 O25 C85 C90 60.7(5)
Sm6 O29 C200 O30 167.5(3)
Sm6 O29 C200 O31 -13.6(8)
Sm6 O37 C202 O35 -68.6(6)
Sm6 O37 C202 O36 112.6(4)
Sm6 O41 C204 O42 110.7(4)
Sm6 O41 C204 O43 -70.5(5)
Sm6 N11 C77 C76 -7.0(6)
Sm6 N11 C77 C78 173.9(4)
Sm6 N13 C91 C90 19.9(6)
Sm6 N13 C91 C92 -163.0(3)
Zn1 O25 C85 C86 53.6(5)
Zn1 O25 C85 C90 -126.1(4)
Zn1 O27 C96 C95 6.6(5)
Zn1 O31 C200 O29 -13.0(6)
Zn1 O31 C200 O30 166.0(3)
Zn1 O35 C202 O36 -152.2(3)
Zn1 O35 C202 O37 29.0(6)
Zn1 N14 C94 C86 53.0(4)
Zn1 N14 C95 C96 50.6(4)
Zn1 N14 C97 C98 -170.4(5)
Zn2 O21 C71 C72 57.8(5)
Zn2 O21 C71 C76 -121.5(4)
Zn2 O23 C82 C81 32.6(5)
Zn2 O24 C84 C83 29.0(4)
Zn2 O43 C204 O41 11.5(6)
Zn2 O43 C204 O42 -169.8(3)
Zn2 N12 C80 C72 54.9(4)
Zn2 N12 C81 C82 38.6(4)
Zn2 N12 C83 C84 40.3(4)
O1 C1 C2 C3 176.9(5)
O1 C1 C2 C10 -6.9(7)
O1 C1 C6 C5 -177.7(5)
O1 C1 C6 C7 -1.7(8)
O2 N1 C7 C6 -179.8(4)
O2 N1 C7 C8 -0.6(8)
O5 C15 C16 C17 -179.0(4)
O5 C15 C16 C24 1.2(6)
O5 C15 C20 C19 -179.7(4)
O5 C15 C20 C21 -1.2(7)
O6 N3 C21 C20 177.1(4)
O6 N3 C21 C22 -1.6(7)
O9 C29 C30 C31 -178.8(4)
O9 C29 C30 C38 3.3(6)
O9 C29 C34 C33 178.4(4)
O9 C29 C34 C35 -5.8(7)
O10 N5 C35 C34 -178.1(4)
O10 N5 C35 C36 -1.0(7)
O13 C43 C44 C45 176.8(4)
O13 C43 C44 C52 -8.8(7)
O13 C43 C48 C47 -178.5(4)
O13 C43 C48 C49 -1.6(6)
O14 N7 C49 C48 -175.3(4)
O14 N7 C49 C50 4.1(6)
O17 C57 C58 C59 178.0(5)
O17 C57 C58 C66 -1.7(7)
O17 C57 C62 C61 -177.2(5)
O17 C57 C62 C63 1.5(7)
O18 N9 C63 C62 178.7(4)
O18 N9 C63 C64 -2.4(8)
O21 C71 C72 C73 176.6(4)
O21 C71 C72 C80 -2.0(6)
O21 C71 C76 C75 -175.4(4)
O21 C71 C76 C77 7.4(7)
O22 N11 C77 C76 178.7(4)
O22 N11 C77 C78 -0.4(7)
O25 C85 C86 C87 -178.9(4)
O25 C85 C86 C94 3.7(6)
O25 C85 C90 C89 176.4(4)
O25 C85 C90 C91 -5.0(7)
O26 N13 C91 C90 -173.2(3)
O26 N13 C91 C92 3.8(6)
N2 C11 C12 O3 -48.3(6)
N2 C13 C14 O4 50.8(5)
N4 C25 C26 O7 47.3(5)
N4 C27 C28 O8 48.0(5)
N6 C39 C40 O11 49.7(5)
N6 C41 C42 O12 -49.0(5)
N8 C53 C54 O15 44.3(5)
N8 C55 C56 O16 52.7(6)
N10 C67 C68 O19 -43.5(6)
N10 C69 C70 O20 -38.5(9)
N12 C81 C82 O23 -47.8(5)
N12 C83 C84 O24 -48.7(5)
N14 C95 C96 O27 -40.8(6)
N14 C97 C98 O28 161.7(8)
C1 C2 C3 C4 0.7(9)
C1 C2 C10 N2 56.5(6)
C1 C6 C7 N1 -2.6(8)
C1 C6 C7 C8 178.2(5)
C2 C1 C6 C5 1.8(7)
C2 C1 C6 C7 177.8(5)
C2 C3 C4 C5 2.0(9)
C2 C3 C4 C9 179.8(6)
C3 C2 C10 N2 -127.3(5)
C3 C4 C5 C6 -2.8(9)
C4 C5 C6 C1 0.9(9)
C4 C5 C6 C7 -175.3(6)
C5 C6 C7 N1 173.5(5)
C5 C6 C7 C8 -5.8(8)
C6 C1 C2 C3 -2.6(7)
C6 C1 C2 C10 173.5(5)
C9 C4 C5 C6 179.5(6)
C10 N2 C11 C12 169.8(4)
C10 N2 C13 C14 -154.8(4)
C10 C2 C3 C4 -175.4(5)
C11 N2 C10 C2 173.4(4)
C11 N2 C13 C14 87.3(5)
C13 N2 C10 C2 51.3(5)
C13 N2 C11 C12 -69.9(5)
C15 C16 C17 C18 -0.3(7)
C15 C16 C24 N4 -64.5(5)
C15 C20 C21 N3 7.9(7)
C15 C20 C21 C22 -173.4(4)
C16 C15 C20 C19 1.7(7)
C16 C15 C20 C21 -179.8(4)
C16 C17 C18 C19 -0.3(7)
C16 C17 C18 C23 -178.8(5)
C17 C16 C24 N4 115.7(5)
C17 C18 C19 C20 1.6(7)
C18 C19 C20 C15 -2.3(7)
C18 C19 C20 C21 179.1(4)
C19 C20 C21 N3 -173.6(4)
C19 C20 C21 C22 5.1(7)
C20 C15 C16 C17 -0.4(7)
C20 C15 C16 C24 179.8(4)
C23 C18 C19 C20 -179.8(5)
C24 N4 C25 C26 -166.6(4)
C24 N4 C27 C28 87.2(5)
C24 C16 C17 C18 179.4(4)
C25 N4 C24 C16 -177.6(3)
C25 N4 C27 C28 -153.2(4)
C27 N4 C24 C16 -57.5(5)
C27 N4 C25 C26 72.1(5)
C29 C30 C31 C32 -1.6(8)
C29 C30 C38 N6 -64.5(6)
C29 C34 C35 N5 12.7(6)
C29 C34 C35 C36 -164.3(4)
C30 C29 C34 C33 -4.9(7)
C30 C29 C34 C35 170.9(4)
C30 C31 C32 C33 -0.8(9)
C30 C31 C32 C37 179.1(6)
C31 C30 C38 N6 117.6(5)
C31 C32 C33 C34 0.2(9)
C32 C33 C34 C29 2.6(8)
C32 C33 C34 C35 -173.4(5)
C33 C34 C35 N5 -171.6(4)
C33 C34 C35 C36 11.5(7)
C34 C29 C30 C31 4.5(7)
C34 C29 C30 C38 -173.4(4)
C37 C32 C33 C34 -179.7(6)
C38 N6 C39 C40 88.0(5)
C38 N6 C41 C42 -67.2(5)
C38 C30 C31 C32 176.2(5)
C39 N6 C38 C30 -60.6(5)
C39 N6 C41 C42 172.1(4)
C41 N6 C38 C30 179.7(4)
C41 N6 C39 C40 -152.9(4)
C43 C44 C45 C46 2.4(7)
C43 C44 C52 N8 40.5(6)
C43 C48 C49 N7 -4.9(6)
C43 C48 C49 C50 175.8(4)
C44 C43 C48 C47 0.4(6)
C44 C43 C48 C49 177.3(4)
C44 C45 C46 C47 -0.9(7)
C44 C45 C46 C51 -179.8(4)
C45 C44 C52 N8 -145.0(4)
C45 C46 C47 C48 -0.9(7)
C46 C47 C48 C43 1.1(7)
C46 C47 C48 C49 -175.8(4)
C47 C48 C49 N7 172.0(4)
C47 C48 C49 C50 -7.4(6)
C48 C43 C44 C45 -2.1(6)
C48 C43 C44 C52 172.3(4)
C51 C46 C47 C48 178.1(4)
C52 N8 C53 C54 -170.4(4)
C52 N8 C55 C56 74.5(5)
C52 C44 C45 C46 -172.3(4)
C53 N8 C52 C44 51.9(5)
C53 N8 C55 C56 -164.5(4)
C55 N8 C52 C44 173.0(4)
C55 N8 C53 C54 69.0(5)
C57 C58 C59 C60 -0.7(10)
C57 C58 C66 N10 61.7(7)
C57 C62 C63 N9 -0.3(8)
C57 C62 C63 C64 -179.1(6)
C58 C57 C62 C61 1.2(8)
C58 C57 C62 C63 179.9(5)
C58 C59 C60 C61 0.9(12)
C58 C59 C60 C65 177.5(8)
C59 C58 C66 N10 -118.0(6)
C59 C60 C61 C62 0.0(11)
C60 C61 C62 C57 -1.0(10)
C60 C61 C62 C63 -179.8(6)
C61 C62 C63 N9 178.4(5)
C61 C62 C63 C64 -0.4(9)
C62 C57 C58 C59 -0.4(8)
C62 C57 C58 C66 179.8(5)
C65 C60 C61 C62 -176.6(8)
C66 N10 C67 C68 170.6(4)
C66 N10 C69 C70 -99.0(6)
C66 C58 C59 C60 179.1(7)
C67 N10 C66 C58 176.2(4)
C67 N10 C69 C70 141.5(6)
C69 N10 C66 C58 55.4(6)
C69 N10 C67 C68 -67.6(5)
C71 C72 C73 C74 0.1(7)
C71 C72 C80 N12 -59.4(5)
C71 C76 C77 N11 -31.2(7)
C71 C76 C77 C78 148.0(5)
C72 C71 C76 C75 5.3(7)
C72 C71 C76 C77 -171.9(4)
C72 C73 C74 C75 2.6(8)
C72 C73 C74 C79 -177.1(5)
C73 C72 C80 N12 122.0(5)
C73 C74 C75 C76 -1.4(8)
C74 C75 C76 C71 -2.6(7)
C74 C75 C76 C77 174.7(5)
C75 C76 C77 N11 151.6(5)
C75 C76 C77 C78 -29.2(7)
C76 C71 C72 C73 -4.1(7)
C76 C71 C72 C80 177.3(4)
C79 C74 C75 C76 178.4(5)
C80 N12 C81 C82 162.5(4)
C80 N12 C83 C84 -80.9(5)
C80 C72 C73 C74 178.6(5)
C81 N12 C80 C72 -65.2(5)
C81 N12 C83 C84 154.0(4)
C83 N12 C80 C72 169.7(4)
C83 N12 C81 C82 -72.6(5)
C85 C86 C87 C88 2.0(7)
C85 C86 C94 N14 -62.9(5)
C85 C90 C91 N13 -35.0(6)
C85 C90 C91 C92 147.9(5)
C86 C85 C90 C89 -3.4(6)
C86 C85 C90 C91 175.3(4)
C86 C87 C88 C89 -2.1(8)
C86 C87 C88 C93 177.1(5)
C87 C86 C94 N14 119.8(5)
C87 C88 C89 C90 -0.6(8)
C88 C89 C90 C85 3.3(7)
C88 C89 C90 C91 -175.4(5)
C89 C90 C91 N13 143.6(4)
C89 C90 C91 C92 -33.4(6)
C90 C85 C86 C87 0.8(7)
C90 C85 C86 C94 -176.6(4)
C93 C88 C89 C90 -179.8(5)
C94 N14 C95 C96 170.2(4)
C94 N14 C97 C98 65.8(6)
C94 C86 C87 C88 179.4(5)
C95 N14 C94 C86 -59.4(5)
C95 N14 C97 C98 -59.3(7)
C97 N14 C94 C86 174.7(4)
C97 N14 C95 C96 -65.6(6)

loop_
_platon_squeeze_void_nr
_platon_squeeze_void_average_x
_platon_squeeze_void_average_y
_platon_squeeze_void_average_z
_platon_squeeze_void_volume
_platon_squeeze_void_count_electrons
_platon_squeeze_void_content
1 0.019 0.000 0.417 3857 1006 ' '
